data_4065127
loop_
_publ_author_name
'Buergler, Jonas F.'
'Togni, Antonio'

_publ_section_title
;
 Secondary Ferrocenyl Phosphines: Versatile Precursors for the Synthesis
 of Bi- and Tridentate Ligands
;
_journal_issue 17
_journal_name_full Organometallics
_journal_page_first 4742
_journal_paper_doi 10.1021/om200574k
_journal_volume 30
_journal_year 2011
_chemical_absolute_configuration rm
_chemical_formula_moiety '2(C48 H49 Cl F6 Fe2 P3 Pd), 2(F6 P), C Cl2,3(C H2 Cl2)'
_chemical_formula_sum 'C50 H52 Cl5 F12 Fe2 P4 Pd'
_chemical_formula_weight 1400.14
_chemical_melting_point ?
_chemical_name_systematic
; 
 ? 
;
_chemical_properties_physical loss_of_solvent
_space_group_IT_number 1
_symmetry_cell_setting triclinic
_symmetry_Int_Tables_number 1
_symmetry_space_group_name_Hall 'P 1'
_symmetry_space_group_name_H-M 'P 1'
_atom_sites_solution_hydrogens geom
_atom_sites_solution_primary direct
_atom_sites_solution_secondary difmap
_audit_creation_method SHELXL-97
_cell_angle_alpha 80.834(2)
_cell_angle_beta 82.089(2)
_cell_angle_gamma 64.800(2)
_cell_formula_units_Z 2
_cell_length_a 12.2973(11)
_cell_length_b 13.4782(12)
_cell_length_c 18.4298(16)
_cell_measurement_reflns_used 7184
_cell_measurement_temperature 100(2)
_cell_measurement_theta_max 25.71
_cell_measurement_theta_min 2.23
_cell_volume 2720.3(4)
_computing_cell_refinement 'Bruker SMART'
_computing_data_collection 'Bruker SMART'
_computing_data_reduction 'Bruker SAINT'
_computing_molecular_graphics 'Bruker SHELXTL'
_computing_publication_material 'Bruker SHELXTL'
_computing_structure_refinement 'Bruker SHELXTL'
_computing_structure_solution 'Bruker SHELXTL'
_diffrn_ambient_temperature 100(2)
_diffrn_measured_fraction_theta_full 0.997
_diffrn_measured_fraction_theta_max 0.997
_diffrn_measurement_device_type 'CCD area detector'
_diffrn_measurement_method 'phi and omega scans'
_diffrn_radiation_monochromator graphite
_diffrn_radiation_source 'fine-focus sealed tube'
_diffrn_radiation_type MoK\a
_diffrn_radiation_wavelength 0.71073
_diffrn_reflns_av_R_equivalents 0.0243
_diffrn_reflns_av_sigmaI/netI 0.0716
_diffrn_reflns_limit_h_max 14
_diffrn_reflns_limit_h_min -14
_diffrn_reflns_limit_k_max 16
_diffrn_reflns_limit_k_min -16
_diffrn_reflns_limit_l_max 22
_diffrn_reflns_limit_l_min -22
_diffrn_reflns_number 23266
_diffrn_reflns_theta_full 25.68
_diffrn_reflns_theta_max 25.68
_diffrn_reflns_theta_min 1.68
_exptl_absorpt_coefficient_mu 1.294
_exptl_absorpt_correction_T_max 0.7264
_exptl_absorpt_correction_T_min 0.6426
_exptl_absorpt_correction_type empirical
_exptl_absorpt_process_details SADABS-2004/1
_exptl_crystal_colour 'dark red'
_exptl_crystal_density_diffrn 1.709
_exptl_crystal_density_meas ?
_exptl_crystal_density_method 'not measured'
_exptl_crystal_description prism
_exptl_crystal_F_000 1406
_exptl_crystal_recrystallization_method CH2Cl2/hexane
_exptl_crystal_size_max 0.38
_exptl_crystal_size_mid 0.30
_exptl_crystal_size_min 0.26
_refine_diff_density_max 1.773
_refine_diff_density_min -1.263
_refine_diff_density_rms 0.130
_refine_ls_abs_structure_details 'Flack H D (1983), Acta Cryst. A39, 876-881'
_refine_ls_abs_structure_Flack 0.012(16)
_refine_ls_extinction_method none
_refine_ls_goodness_of_fit_ref 1.044
_refine_ls_hydrogen_treatment constr
_refine_ls_matrix_type full
_refine_ls_number_parameters 1333
_refine_ls_number_reflns 19715
_refine_ls_number_restraints 3
_refine_ls_restrained_S_all 1.044
_refine_ls_R_factor_all 0.0602
_refine_ls_R_factor_gt 0.0549
_refine_ls_shift/su_max 0.010
_refine_ls_shift/su_mean 0.000
_refine_ls_structure_factor_coef Fsqd
_refine_ls_weighting_details 'calc w=1/[\s^2^(Fo^2^)+(0.0837P)^2^+2.4305P] where P=(Fo^2^+2Fc^2^)/3'
_refine_ls_weighting_scheme calc
_refine_ls_wR_factor_gt 0.1402
_refine_ls_wR_factor_ref 0.1451
_reflns_number_gt 18089
_reflns_number_total 19715
_reflns_threshold_expression >2sigma(I)
_cod_data_source_file om200574k_si_001.cif
_cod_data_source_block compound15
_cod_depositor_comments
;
The following automatic conversions were performed:

'_chemical_melting_point' value 'not measured' was changed to '?' -
the value is undefined or not given.

'_symmetry_cell_setting' value
'Triclinic' changed to 'triclinic' according to
/home/saulius/struct/CIF-dictionaries/cif_core.dic dictionary named
'cif_core.dic' version 2.4.1 from 2010-06-29.

Automatic conversion script
Id: cif_fix_values 1715 2011-07-08 13:25:40Z adriana 

The following automatic conversions were performed:

'_exptl_crystal_density_meas' value 'not measured' was changed to '?'
- the value is perceived as not measured.

Automatic conversion script
Id: cif_fix_values 3008 2015-01-20 13:52:24Z robertas 
;
_cod_original_sg_symbol_H-M P1
_cod_database_code 4065127

loop_
_symmetry_equiv_pos_as_xyz
'x, y, z'

loop_
_atom_site_label
_atom_site_type_symbol
_atom_site_fract_x
_atom_site_fract_y
_atom_site_fract_z
_atom_site_U_iso_or_equiv
_atom_site_adp_type
_atom_site_occupancy
_atom_site_symmetry_multiplicity
_atom_site_calc_flag
_atom_site_refinement_flags
Pd1 Pd -0.01406(4) 0.63829(4) 0.52283(3) 0.01718(12) Uani 1 1 d .
Fe1 Fe 0.34427(10) 0.31618(9) 0.40571(6) 0.0304(3) Uani 1 1 d .
Fe2 Fe -0.19301(9) 0.94234(8) 0.30034(5) 0.0207(2) Uani 1 1 d .
Cl1 Cl -0.14930(16) 0.59590(15) 0.60969(9) 0.0260(4) Uani 1 1 d .
P1 P 0.12390(16) 0.45777(15) 0.54425(10) 0.0232(4) Uani 1 1 d .
P2 P -0.18288(15) 0.78576(15) 0.47616(9) 0.0177(3) Uani 1 1 d .
P3 P 0.11778(15) 0.69303(14) 0.44389(9) 0.0178(4) Uani 1 1 d .
F1 F 0.1467(5) 0.2494(4) 0.5738(3) 0.0468(13) Uani 1 1 d .
F2 F 0.0303(5) 0.3541(4) 0.6539(3) 0.0467(13) Uani 1 1 d .
F3 F -0.0309(4) 0.3668(4) 0.5474(3) 0.0383(11) Uani 1 1 d .
F4 F 0.2990(5) 0.3048(4) 0.6272(3) 0.0459(13) Uani 1 1 d .
F5 F 0.3258(4) 0.4507(5) 0.5893(3) 0.0464(13) Uani 1 1 d .
F6 F 0.1892(5) 0.4556(5) 0.6753(3) 0.0466(13) Uani 1 1 d .
C1 C 0.2373(6) 0.4816(6) 0.4048(4) 0.0235(15) Uani 1 1 d .
C2 C 0.1902(6) 0.4146(6) 0.4563(4) 0.0246(15) Uani 1 1 d .
C3 C 0.1678(7) 0.3442(7) 0.4157(4) 0.0310(18) Uani 1 1 d .
H3A H 0.1331 0.2896 0.4363 0.037 Uiso 1 1 calc R
C4 C 0.2034(8) 0.3679(7) 0.3390(5) 0.037(2) Uani 1 1 d .
H4A H 0.2009 0.3303 0.2970 0.044 Uiso 1 1 calc R
C5 C 0.2459(7) 0.4515(6) 0.3342(5) 0.0350(19) Uani 1 1 d .
H5A H 0.2799 0.4818 0.2881 0.042 Uiso 1 1 calc R
C6 C 0.4617(11) 0.2056(12) 0.4776(7) 0.079(4) Uani 1 1 d .
H6A H 0.4470 0.1970 0.5325 0.094 Uiso 1 1 calc R
C7 C 0.4347(10) 0.1497(9) 0.4270(10) 0.083(5) Uani 1 1 d .
H7A H 0.3983 0.0949 0.4400 0.100 Uiso 1 1 calc R
C8 C 0.4681(9) 0.1846(9) 0.3595(8) 0.065(4) Uani 1 1 d .
H8A H 0.4584 0.1602 0.3132 0.079 Uiso 1 1 calc R
C9 C 0.5158(8) 0.2573(9) 0.3613(7) 0.056(3) Uani 1 1 d .
H9A H 0.5481 0.2935 0.3174 0.068 Uiso 1 1 calc R
C10 C 0.5116(10) 0.2750(9) 0.4361(8) 0.068(4) Uani 1 1 d .
H10A H 0.5415 0.3236 0.4550 0.082 Uiso 1 1 calc R
C11 C 0.2639(6) 0.5705(6) 0.4274(4) 0.0242(15) Uani 1 1 d .
H11A H 0.2947 0.5410 0.4773 0.029 Uiso 1 1 calc R
C12 C 0.3667(6) 0.5898(7) 0.3804(4) 0.0287(17) Uani 1 1 d .
H12A H 0.4363 0.5189 0.3760 0.043 Uiso 1 1 calc R
H12B H 0.3892 0.6380 0.4038 0.043 Uiso 1 1 calc R
H12C H 0.3406 0.6247 0.3313 0.043 Uiso 1 1 calc R
C13 C 0.0660(8) 0.3500(7) 0.5828(5) 0.0345(19) Uani 1 1 d .
C14 C 0.2424(7) 0.4137(7) 0.6123(5) 0.0361(19) Uani 1 1 d .
C15 C -0.0486(6) 0.8670(6) 0.3628(3) 0.0179(13) Uani 1 1 d .
C16 C -0.1584(6) 0.8876(6) 0.4088(3) 0.0166(13) Uani 1 1 d .
C17 C -0.2336(6) 1.0042(6) 0.4001(4) 0.0214(14) Uani 1 1 d .
H17A H -0.3158 1.0427 0.4248 0.026 Uiso 1 1 calc R
C18 C -0.1653(7) 1.0546(6) 0.3504(4) 0.0243(15) Uani 1 1 d .
H18A H -0.1933 1.1352 0.3333 0.029 Uiso 1 1 calc R
C19 C -0.0545(6) 0.9712(6) 0.3279(4) 0.0205(14) Uani 1 1 d .
H19A H 0.0092 0.9831 0.2924 0.025 Uiso 1 1 calc R
C20 C -0.2482(7) 0.8453(7) 0.2517(4) 0.0266(16) Uani 1 1 d .
H20A H -0.2476 0.7721 0.2734 0.032 Uiso 1 1 calc R
C21 C -0.3450(7) 0.9510(8) 0.2598(4) 0.034(2) Uani 1 1 d .
H21A H -0.4244 0.9649 0.2884 0.041 Uiso 1 1 calc R
C22 C -0.3084(8) 1.0325(7) 0.2213(4) 0.0359(19) Uani 1 1 d .
H22A H -0.3577 1.1141 0.2167 0.043 Uiso 1 1 calc R
C23 C -0.1886(8) 0.9767(7) 0.1893(4) 0.0319(18) Uani 1 1 d .
H23A H -0.1391 1.0127 0.1583 0.038 Uiso 1 1 calc R
C24 C -0.1533(7) 0.8634(6) 0.2075(4) 0.0239(15) Uani 1 1 d .
H24A H -0.0734 0.8046 0.1927 0.029 Uiso 1 1 calc R
C25 C 0.0516(6) 0.7552(6) 0.3532(4) 0.0189(14) Uani 1 1 d .
H25A H 0.0122 0.7083 0.3425 0.023 Uiso 1 1 calc R
C26 C 0.1396(6) 0.7570(6) 0.2865(4) 0.0219(14) Uani 1 1 d .
H26A H 0.0950 0.7904 0.2424 0.033 Uiso 1 1 calc R
H26B H 0.1975 0.6813 0.2797 0.033 Uiso 1 1 calc R
H26C H 0.1829 0.8003 0.2946 0.033 Uiso 1 1 calc R
C27 C -0.2580(7) 0.7237(7) 0.4323(4) 0.0293(18) Uani 1 1 d .
C28 C -0.3788(7) 0.7877(8) 0.4145(4) 0.035(2) Uani 1 1 d .
H28A H -0.4228 0.8599 0.4288 0.042 Uiso 1 1 calc R
C29 C -0.4304(8) 0.7411(11) 0.3757(4) 0.051(3) Uani 1 1 d .
H29A H -0.5104 0.7829 0.3617 0.061 Uiso 1 1 calc R
C30 C -0.3681(9) 0.6353(10) 0.3568(5) 0.050(3) Uani 1 1 d .
H30A H -0.4073 0.6045 0.3322 0.060 Uiso 1 1 calc R
C31 C -0.2506(10) 0.5733(9) 0.3728(5) 0.048(3) Uani 1 1 d .
H31A H -0.2075 0.5012 0.3583 0.057 Uiso 1 1 calc R
C32 C -0.1953(8) 0.6198(7) 0.4117(4) 0.0320(18) Uani 1 1 d .
H32A H -0.1140 0.5786 0.4234 0.038 Uiso 1 1 calc R
C33 C -0.2912(7) 0.8629(7) 0.5469(4) 0.0244(16) Uani 1 1 d .
C34 C -0.2807(6) 0.9527(6) 0.5694(4) 0.0253(16) Uani 1 1 d .
H34A H -0.2205 0.9762 0.5460 0.030 Uiso 1 1 calc R
C35 C -0.3595(7) 1.0071(7) 0.6263(4) 0.0329(18) Uani 1 1 d .
H35A H -0.3536 1.0685 0.6416 0.039 Uiso 1 1 calc R
C36 C -0.4461(7) 0.9725(7) 0.6606(4) 0.0320(18) Uani 1 1 d .
H36A H -0.5004 1.0107 0.6988 0.038 Uiso 1 1 calc R
C37 C -0.4541(7) 0.8814(7) 0.6391(4) 0.0286(17) Uani 1 1 d .
H37A H -0.5131 0.8570 0.6637 0.034 Uiso 1 1 calc R
C38 C -0.3780(6) 0.8266(6) 0.5831(4) 0.0258(16) Uani 1 1 d .
H38A H -0.3840 0.7645 0.5688 0.031 Uiso 1 1 calc R
C39 C 0.1509(6) 0.7923(6) 0.4890(4) 0.0210(14) Uani 1 1 d .
C40 C 0.1980(7) 0.8663(6) 0.4333(4) 0.0251(16) Uani 1 1 d .
H40A H 0.2739 0.8200 0.4065 0.030 Uiso 1 1 calc R
H40B H 0.1380 0.9093 0.3968 0.030 Uiso 1 1 calc R
C41 C 0.2204(7) 0.9452(6) 0.4752(4) 0.0289(17) Uani 1 1 d .
H41A H 0.2512 0.9931 0.4394 0.035 Uiso 1 1 calc R
C42 C 0.3159(7) 0.8762(7) 0.5316(4) 0.0333(18) Uani 1 1 d .
H42A H 0.3912 0.8273 0.5056 0.040 Uiso 1 1 calc R
H42B H 0.3346 0.9260 0.5568 0.040 Uiso 1 1 calc R
C43 C 0.2662(7) 0.8070(7) 0.5881(4) 0.0306(17) Uani 1 1 d .
H43A H 0.3267 0.7636 0.6250 0.037 Uiso 1 1 calc R
C44 C 0.2427(7) 0.7254(6) 0.5466(4) 0.0247(15) Uani 1 1 d .
H44A H 0.3192 0.6762 0.5218 0.030 Uiso 1 1 calc R
H44B H 0.2111 0.6791 0.5823 0.030 Uiso 1 1 calc R
C45 C 0.0337(6) 0.8686(6) 0.5297(4) 0.0242(16) Uani 1 1 d .
H45A H -0.0271 0.9118 0.4938 0.029 Uiso 1 1 calc R
H45B H 0.0009 0.8232 0.5656 0.029 Uiso 1 1 calc R
C46 C 0.0572(7) 0.9471(7) 0.5702(4) 0.0316(17) Uani 1 1 d .
H46A H -0.0201 0.9957 0.5958 0.038 Uiso 1 1 calc R
C47 C 0.1488(8) 0.8800(8) 0.6276(4) 0.0349(19) Uani 1 1 d .
H47A H 0.1630 0.9304 0.6549 0.042 Uiso 1 1 calc R
H47B H 0.1170 0.8338 0.6635 0.042 Uiso 1 1 calc R
C48 C 0.1052(7) 1.0171(7) 0.5165(5) 0.0361(19) Uani 1 1 d .
H48A H 0.1213 1.0670 0.5432 0.043 Uiso 1 1 calc R
H48B H 0.0444 1.0629 0.4811 0.043 Uiso 1 1 calc R
Pd2 Pd 0.44823(4) 0.95798(4) 0.86856(3) 0.01634(12) Uani 1 1 d .
Fe3 Fe 0.42190(11) 1.28450(9) 0.99785(6) 0.0289(2) Uani 1 1 d .
Fe4 Fe 0.52460(9) 0.64197(8) 1.08625(5) 0.0220(2) Uani 1 1 d .
Cl2 Cl 0.30308(15) 0.97966(14) 0.79054(9) 0.0229(3) Uani 1 1 d .
P4 P 0.38999(17) 1.14916(15) 0.85721(10) 0.0210(4) Uani 1 1 d .
P5 P 0.42780(15) 0.79519(14) 0.91326(9) 0.0171(3) Uani 1 1 d .
P6 P 0.60840(15) 0.91825(14) 0.93755(9) 0.0174(4) Uani 1 1 d .
F7 F 0.1564(4) 1.1917(4) 0.8758(2) 0.0325(10) Uani 1 1 d .
F8 F 0.1889(4) 1.3373(4) 0.8497(3) 0.0381(11) Uani 1 1 d .
F9 F 0.2142(4) 1.2363(4) 0.7642(2) 0.0356(11) Uani 1 1 d .
F10 F 0.4767(4) 1.1955(4) 0.7224(2) 0.0348(10) Uani 1 1 d .
F11 F 0.5659(5) 1.2153(4) 0.8073(3) 0.0427(12) Uani 1 1 d .
F12 F 0.3929(5) 1.3383(4) 0.7793(2) 0.0361(11) Uani 1 1 d .
C49 C 0.4911(7) 1.1205(6) 0.9881(4) 0.0209(14) Uani 1 1 d .
C50 C 0.3885(7) 1.1801(6) 0.9476(4) 0.0237(15) Uani 1 1 d .
C51 C 0.2867(8) 1.2363(6) 0.9964(4) 0.0279(17) Uani 1 1 d .
H51A H 0.2027 1.2844 0.9828 0.033 Uiso 1 1 calc R
C52 C 0.3282(8) 1.2095(6) 1.0681(4) 0.0320(18) Uani 1 1 d .
H52A H 0.2780 1.2389 1.1137 0.038 Uiso 1 1 calc R
C53 C 0.4523(8) 1.1392(6) 1.0649(4) 0.0295(17) Uani 1 1 d .
H53A H 0.5044 1.1093 1.1073 0.035 Uiso 1 1 calc R
C54 C 0.5421(10) 1.3517(8) 0.9532(6) 0.048(2) Uani 1 1 d .
H54A H 0.6177 1.3160 0.9213 0.058 Uiso 1 1 calc R
C55 C 0.4256(11) 1.4179(8) 0.9293(5) 0.052(3) Uani 1 1 d .
H55A H 0.4044 1.4371 0.8769 0.062 Uiso 1 1 calc R
C56 C 0.3429(10) 1.4528(8) 0.9927(6) 0.048(2) Uani 1 1 d .
H56A H 0.2545 1.5007 0.9923 0.058 Uiso 1 1 calc R
C57 C 0.4076(10) 1.4070(8) 1.0550(6) 0.048(2) Uani 1 1 d .
H57A H 0.3720 1.4162 1.1069 0.058 Uiso 1 1 calc R
C58 C 0.5300(9) 1.3438(7) 1.0343(6) 0.045(2) Uani 1 1 d .
H58A H 0.5959 1.3024 1.0681 0.054 Uiso 1 1 calc R
C59 C 0.6125(7) 1.0501(6) 0.9551(4) 0.0235(15) Uani 1 1 d .
H59A H 0.6195 1.0892 0.9049 0.028 Uiso 1 1 calc R
C60 C 0.7172(8) 1.0448(7) 0.9943(4) 0.0321(18) Uani 1 1 d .
H60A H 0.7064 1.1198 0.9993 0.048 Uiso 1 1 calc R
H60B H 0.7934 1.0076 0.9655 0.048 Uiso 1 1 calc R
H60C H 0.7187 1.0036 1.0433 0.048 Uiso 1 1 calc R
C61 C 0.2297(7) 1.2327(6) 0.8359(4) 0.0252(16) Uani 1 1 d .
C62 C 0.4596(7) 1.2299(6) 0.7890(4) 0.0268(16) Uani 1 1 d .
C63 C 0.6056(6) 0.7275(6) 1.0188(4) 0.0197(14) Uani 1 1 d .
C64 C 0.5331(6) 0.7007(5) 0.9776(3) 0.0189(14) Uani 1 1 d .
C65 C 0.5760(7) 0.5824(6) 0.9856(4) 0.0234(15) Uani 1 1 d .
H65A H 0.5424 0.5387 0.9641 0.028 Uiso 1 1 calc R
C66 C 0.6755(7) 0.5401(6) 1.0286(4) 0.0296(17) Uani 1 1 d .
H66A H 0.7228 0.4599 1.0442 0.036 Uiso 1 1 calc R
C67 C 0.6954(7) 0.6277(6) 1.0496(4) 0.0258(15) Uani 1 1 d .
H67A H 0.7597 0.6204 1.0806 0.031 Uiso 1 1 calc R
C68 C 0.4639(8) 0.7164(7) 1.1813(4) 0.0332(18) Uani 1 1 d .
H68A H 0.4795 0.7787 1.1936 0.040 Uiso 1 1 calc R
C69 C 0.3641(7) 0.7269(6) 1.1450(4) 0.0275(16) Uani 1 1 d .
H69A H 0.2974 0.7975 1.1269 0.033 Uiso 1 1 calc R
C70 C 0.3773(8) 0.6186(6) 1.1383(4) 0.0297(17) Uani 1 1 d .
H70A H 0.3211 0.6000 1.1144 0.036 Uiso 1 1 calc R
C71 C 0.4840(8) 0.5420(7) 1.1696(4) 0.0333(19) Uani 1 1 d .
H71A H 0.5159 0.4597 1.1736 0.040 Uiso 1 1 calc R
C72 C 0.5365(9) 0.6047(8) 1.1963(4) 0.039(2) Uani 1 1 d .
H72A H 0.6128 0.5731 1.2218 0.047 Uiso 1 1 calc R
C73 C 0.5874(6) 0.8440(6) 1.0288(4) 0.0201(14) Uani 1 1 d .
H73A H 0.5008 0.8833 1.0466 0.024 Uiso 1 1 calc R
C74 C 0.6618(7) 0.8417(6) 1.0897(4) 0.0238(15) Uani 1 1 d .
H74A H 0.6433 0.8008 1.1350 0.036 Uiso 1 1 calc R
H74B H 0.6419 0.9174 1.0989 0.036 Uiso 1 1 calc R
H74C H 0.7478 0.8055 1.0743 0.036 Uiso 1 1 calc R
C75 C 0.2794(6) 0.8345(6) 0.9607(4) 0.0254(15) Uani 1 1 d .
C76 C 0.2355(7) 0.7528(7) 0.9833(4) 0.0296(17) Uani 1 1 d .
H76A H 0.2818 0.6791 0.9723 0.036 Uiso 1 1 calc R
C77 C 0.1249(8) 0.7814(9) 1.0214(5) 0.047(2) Uani 1 1 d .
H77A H 0.0940 0.7268 1.0351 0.056 Uiso 1 1 calc R
C78 C 0.0582(9) 0.8834(10) 1.0403(5) 0.057(3) Uani 1 1 d .
H78A H -0.0178 0.8995 1.0674 0.069 Uiso 1 1 calc R
C79 C 0.1007(10) 0.9667(9) 1.0203(6) 0.064(4) Uani 1 1 d .
H79A H 0.0544 1.0393 1.0334 0.076 Uiso 1 1 calc R
C80 C 0.2139(9) 0.9393(7) 0.9800(5) 0.045(2) Uani 1 1 d .
H80A H 0.2450 0.9938 0.9662 0.054 Uiso 1 1 calc R
C81 C 0.4363(6) 0.7091(6) 0.8432(3) 0.0192(14) Uani 1 1 d .
C82 C 0.3328(7) 0.7168(6) 0.8161(4) 0.0225(15) Uani 1 1 d .
H82A H 0.2561 0.7701 0.8316 0.027 Uiso 1 1 calc R
C83 C 0.3422(8) 0.6462(7) 0.7662(4) 0.0303(17) Uani 1 1 d .
H83A H 0.2708 0.6482 0.7507 0.036 Uiso 1 1 calc R
C84 C 0.4499(8) 0.5749(6) 0.7392(4) 0.0310(17) Uani 1 1 d .
H84A H 0.4538 0.5298 0.7033 0.037 Uiso 1 1 calc R
C85 C 0.5567(7) 0.5671(7) 0.7642(4) 0.0316(17) Uani 1 1 d .
H85A H 0.6331 0.5162 0.7461 0.038 Uiso 1 1 calc R
C86 C 0.5485(7) 0.6350(6) 0.8157(4) 0.0261(16) Uani 1 1 d .
H86A H 0.6200 0.6312 0.8325 0.031 Uiso 1 1 calc R
C87 C 0.7537(6) 0.8389(6) 0.8844(4) 0.0227(15) Uani 1 1 d .
C88 C 0.8603(7) 0.7785(7) 0.9334(4) 0.0285(16) Uani 1 1 d .
H88A H 0.8431 0.7255 0.9718 0.034 Uiso 1 1 calc R
H88B H 0.8729 0.8324 0.9582 0.034 Uiso 1 1 calc R
C89 C 0.9754(7) 0.7161(7) 0.8835(5) 0.0362(19) Uani 1 1 d .
H89A H 1.0456 0.6780 0.9145 0.043 Uiso 1 1 calc R
C90 C 0.9596(7) 0.6321(7) 0.8469(4) 0.0356(19) Uani 1 1 d .
H90A H 0.9440 0.5779 0.8848 0.043 Uiso 1 1 calc R
H90B H 1.0343 0.5921 0.8166 0.043 Uiso 1 1 calc R
C91 C 0.8531(7) 0.6893(7) 0.7975(4) 0.0308(17) Uani 1 1 d .
H91A H 0.8420 0.6328 0.7737 0.037 Uiso 1 1 calc R
C92 C 0.7368(6) 0.7516(6) 0.8470(4) 0.0236(16) Uani 1 1 d .
H92A H 0.6670 0.7884 0.8165 0.028 Uiso 1 1 calc R
H92B H 0.7202 0.6982 0.8852 0.028 Uiso 1 1 calc R
C93 C 0.7795(6) 0.9219(6) 0.8236(4) 0.0260(16) Uani 1 1 d .
H93A H 0.7918 0.9775 0.8467 0.031 Uiso 1 1 calc R
H93B H 0.7099 0.9609 0.7931 0.031 Uiso 1 1 calc R
C94 C 0.8943(7) 0.8583(8) 0.7744(4) 0.0354(19) Uani 1 1 d .
H94A H 0.9114 0.9116 0.7354 0.042 Uiso 1 1 calc R
C95 C 1.0012(7) 0.8000(7) 0.8233(4) 0.0343(18) Uani 1 1 d .
H95A H 1.0131 0.8554 0.8469 0.041 Uiso 1 1 calc R
H95B H 1.0759 0.7610 0.7926 0.041 Uiso 1 1 calc R
C96 C 0.8786(7) 0.7717(7) 0.7383(4) 0.0296(17) Uani 1 1 d .
H96A H 0.9528 0.7323 0.7074 0.035 Uiso 1 1 calc R
H96B H 0.8110 0.8080 0.7061 0.035 Uiso 1 1 calc R
P7 P 0.0229(2) 0.5293(2) 0.15323(15) 0.0448(6) Uani 1 1 d .
F13 F 0.1431(7) 0.5396(8) 0.1391(6) 0.108(3) Uani 1 1 d .
F14 F 0.0016(7) 0.5696(8) 0.2321(4) 0.106(3) Uani 1 1 d .
F15 F -0.1000(8) 0.5188(9) 0.1695(6) 0.129(4) Uani 1 1 d .
F16 F 0.0363(8) 0.4839(6) 0.0789(4) 0.099(3) Uani 1 1 d .
F17 F 0.0968(9) 0.4066(6) 0.1849(5) 0.104(3) Uani 1 1 d .
F18 F -0.0494(6) 0.6505(4) 0.1166(4) 0.0593(15) Uani 1 1 d .
P8 P 0.2745(2) 0.04545(19) 0.24833(13) 0.0400(5) Uani 1 1 d .
F19 F 0.3635(6) -0.0183(8) 0.3101(4) 0.115(4) Uani 1 1 d .
F20 F 0.1719(6) 0.0974(6) 0.3093(3) 0.075(2) Uani 1 1 d .
F21 F 0.1833(7) 0.1107(9) 0.1866(4) 0.097(3) Uani 1 1 d .
F22 F 0.3757(7) -0.0099(5) 0.1870(4) 0.083(2) Uani 1 1 d .
F23 F 0.3171(7) 0.1412(6) 0.2383(3) 0.0672(18) Uani 1 1 d .
F24 F 0.2374(12) -0.0533(8) 0.2586(6) 0.143(5) Uani 1 1 d .
Cl3 Cl 0.5584(3) 0.5486(5) 0.54547(18) 0.1163(18) Uani 1 1 d .
Cl4 Cl 0.6588(9) 0.3316(6) 0.5962(6) 0.218(4) Uani 1 1 d .
C97 C 0.6953(10) 0.4369(11) 0.5572(7) 0.069(3) Uani 1 1 d .
H97A H 0.7424 0.4201 0.5092 0.082 Uiso 1 1 calc R
H97B H 0.7431 0.4515 0.5899 0.082 Uiso 1 1 calc R
Cl5 Cl 0.8884(4) 0.1663(4) 0.7054(2) 0.1005(12) Uani 1 1 d .
Cl6 Cl 0.9032(5) 0.1457(6) 0.8618(2) 0.134(2) Uani 1 1 d .
C98 C 0.9724(15) 0.141(2) 0.7752(9) 0.131(8) Uani 1 1 d .
H98A H 1.0089 0.1953 0.7675 0.158 Uiso 1 1 calc R
H98B H 1.0392 0.0672 0.7727 0.158 Uiso 1 1 calc R
Cl7 Cl 0.9118(5) 0.2750(4) 0.3994(3) 0.1228(16) Uani 1 1 d .
Cl8 Cl 0.7737(4) 0.3480(3) 0.2669(3) 0.1155(17) Uani 1 1 d .
C99 C 0.921(3) 0.2979(17) 0.3025(11) 0.171(12) Uani 1 1 d .
H99A H 0.9755 0.2282 0.2822 0.205 Uiso 1 1 calc R
H99B H 0.9557 0.3526 0.2861 0.205 Uiso 1 1 calc R
Cl9 Cl 0.8651(6) 0.2214(5) 0.1153(5) 0.156(2) Uani 1 1 d .
Cl10 Cl 0.9562(5) 0.3080(8) -0.0034(5) 0.203(4) Uani 1 1 d .
C100 C 0.9509(17) 0.2764(18) 0.0871(15) 0.164(12) Uani 1 1 d .

loop_
_atom_site_aniso_label
_atom_site_aniso_U_11
_atom_site_aniso_U_22
_atom_site_aniso_U_33
_atom_site_aniso_U_23
_atom_site_aniso_U_13
_atom_site_aniso_U_12
Pd1 0.0147(2) 0.0217(3) 0.0152(2) 0.00164(19) -0.00283(18) -0.0083(2)
Fe1 0.0205(5) 0.0255(6) 0.0363(6) -0.0052(5) -0.0070(5) 0.0009(4)
Fe2 0.0189(5) 0.0245(5) 0.0134(5) -0.0009(4) -0.0051(4) -0.0033(4)
Cl1 0.0265(9) 0.0320(9) 0.0209(8) 0.0023(7) 0.0016(7) -0.0163(8)
P1 0.0201(9) 0.0223(9) 0.0255(10) 0.0039(7) -0.0062(7) -0.0080(8)
P2 0.0123(8) 0.0265(9) 0.0140(8) -0.0024(7) -0.0013(6) -0.0075(7)
P3 0.0128(8) 0.0222(9) 0.0163(8) 0.0026(7) -0.0022(6) -0.0065(7)
F1 0.040(3) 0.025(3) 0.071(4) 0.006(2) -0.011(3) -0.011(2)
F2 0.045(3) 0.050(3) 0.045(3) 0.017(2) -0.004(2) -0.027(3)
F3 0.031(3) 0.036(3) 0.053(3) -0.004(2) -0.002(2) -0.018(2)
F4 0.035(3) 0.042(3) 0.048(3) 0.015(2) -0.013(2) -0.007(2)
F5 0.038(3) 0.067(4) 0.042(3) 0.024(3) -0.024(2) -0.034(3)
F6 0.050(3) 0.056(3) 0.032(3) 0.000(2) -0.017(2) -0.017(3)
C1 0.018(3) 0.023(4) 0.021(3) -0.003(3) -0.007(3) 0.000(3)
C2 0.019(4) 0.023(4) 0.027(4) 0.005(3) -0.007(3) -0.004(3)
C3 0.025(4) 0.029(4) 0.033(4) -0.002(3) -0.013(3) -0.002(3)
C4 0.034(5) 0.025(4) 0.047(5) -0.012(4) -0.019(4) -0.001(3)
C5 0.031(4) 0.022(4) 0.036(4) -0.005(3) -0.005(3) 0.007(3)
C6 0.042(6) 0.068(8) 0.064(8) -0.001(7) -0.013(6) 0.037(6)
C7 0.026(5) 0.028(6) 0.155(15) 0.016(7) 0.015(7) 0.012(5)
C8 0.026(5) 0.053(7) 0.104(10) -0.050(7) -0.013(6) 0.014(5)
C9 0.014(4) 0.050(6) 0.077(7) 0.005(5) -0.006(4) 0.010(4)
C10 0.037(6) 0.042(6) 0.114(11) -0.025(7) -0.046(6) 0.013(5)
C11 0.017(3) 0.028(4) 0.021(3) 0.005(3) -0.010(3) -0.004(3)
C12 0.013(3) 0.035(4) 0.037(4) 0.000(3) 0.000(3) -0.011(3)
C13 0.035(5) 0.029(4) 0.043(5) 0.013(4) -0.011(4) -0.021(4)
C14 0.025(4) 0.043(5) 0.033(4) 0.008(4) -0.007(3) -0.010(4)
C15 0.016(3) 0.025(3) 0.010(3) -0.003(3) -0.004(2) -0.005(3)
C16 0.013(3) 0.026(4) 0.008(3) -0.002(3) -0.005(2) -0.004(3)
C17 0.022(4) 0.024(4) 0.014(3) -0.006(3) -0.005(3) -0.002(3)
C18 0.032(4) 0.018(3) 0.020(4) 0.003(3) -0.008(3) -0.007(3)
C19 0.022(4) 0.026(4) 0.015(3) 0.002(3) -0.007(3) -0.011(3)
C20 0.034(4) 0.037(4) 0.011(3) -0.006(3) -0.010(3) -0.013(3)
C21 0.020(4) 0.061(6) 0.017(4) -0.012(4) -0.009(3) -0.006(4)
C22 0.039(5) 0.036(4) 0.024(4) 0.001(3) -0.018(3) -0.003(4)
C23 0.046(5) 0.042(5) 0.009(3) 0.002(3) -0.005(3) -0.021(4)
C24 0.021(4) 0.028(4) 0.018(3) -0.006(3) -0.006(3) -0.003(3)
C25 0.017(3) 0.027(4) 0.017(3) -0.001(3) -0.006(3) -0.011(3)
C26 0.015(3) 0.025(4) 0.023(4) -0.004(3) -0.001(3) -0.005(3)
C27 0.030(4) 0.055(5) 0.016(3) -0.007(3) -0.001(3) -0.030(4)
C28 0.027(4) 0.065(6) 0.017(4) 0.007(4) -0.007(3) -0.025(4)
C29 0.033(5) 0.118(10) 0.018(4) 0.003(5) -0.010(3) -0.047(6)
C30 0.060(7) 0.106(9) 0.021(4) -0.014(5) 0.006(4) -0.070(7)
C31 0.069(7) 0.068(7) 0.034(5) -0.017(4) 0.007(5) -0.055(6)
C32 0.037(4) 0.044(5) 0.024(4) -0.007(3) -0.003(3) -0.023(4)
C33 0.021(4) 0.036(4) 0.012(3) -0.005(3) -0.004(3) -0.006(3)
C34 0.020(4) 0.032(4) 0.021(4) -0.002(3) -0.006(3) -0.007(3)
C35 0.024(4) 0.041(5) 0.029(4) -0.014(4) -0.004(3) -0.005(4)
C36 0.027(4) 0.046(5) 0.019(4) -0.012(3) 0.004(3) -0.010(4)
C37 0.016(4) 0.047(5) 0.021(4) -0.008(3) 0.000(3) -0.010(3)
C38 0.021(4) 0.033(4) 0.015(3) -0.001(3) -0.004(3) -0.003(3)
C39 0.022(4) 0.028(4) 0.015(3) 0.002(3) -0.002(3) -0.013(3)
C40 0.027(4) 0.026(4) 0.021(4) 0.007(3) -0.004(3) -0.014(3)
C41 0.042(5) 0.029(4) 0.026(4) 0.007(3) -0.009(3) -0.026(4)
C42 0.033(4) 0.047(5) 0.032(4) -0.003(4) -0.004(3) -0.029(4)
C43 0.030(4) 0.046(5) 0.020(4) 0.009(3) -0.011(3) -0.022(4)
C44 0.024(4) 0.027(4) 0.022(4) 0.003(3) -0.011(3) -0.009(3)
C45 0.017(4) 0.035(4) 0.022(4) -0.004(3) -0.003(3) -0.012(3)
C46 0.028(4) 0.040(5) 0.034(4) -0.007(4) -0.008(3) -0.019(4)
C47 0.039(5) 0.058(6) 0.021(4) -0.003(4) -0.013(3) -0.030(4)
C48 0.033(4) 0.035(4) 0.043(5) -0.005(4) -0.024(4) -0.010(4)
Pd2 0.0174(2) 0.0190(3) 0.0133(2) 0.00081(18) -0.00361(18) -0.0084(2)
Fe3 0.0469(7) 0.0214(5) 0.0206(5) -0.0013(4) -0.0017(5) -0.0169(5)
Fe4 0.0332(6) 0.0193(5) 0.0137(5) 0.0007(4) -0.0045(4) -0.0113(4)
Cl2 0.0209(8) 0.0290(9) 0.0184(8) 0.0013(7) -0.0075(6) -0.0097(7)
P4 0.0237(9) 0.0194(9) 0.0197(9) 0.0012(7) -0.0032(7) -0.0095(8)
P5 0.0185(9) 0.0207(9) 0.0134(8) -0.0007(7) -0.0023(7) -0.0095(7)
P6 0.0180(9) 0.0224(9) 0.0150(8) -0.0004(7) -0.0037(7) -0.0112(7)
F7 0.025(2) 0.032(2) 0.037(3) 0.0056(19) -0.0024(19) -0.011(2)
F8 0.038(3) 0.023(2) 0.045(3) 0.004(2) -0.008(2) -0.006(2)
F9 0.037(3) 0.036(3) 0.032(2) 0.010(2) -0.015(2) -0.015(2)
F10 0.043(3) 0.041(3) 0.020(2) -0.0043(19) 0.0048(19) -0.019(2)
F11 0.043(3) 0.057(3) 0.036(3) 0.020(2) -0.014(2) -0.034(3)
F12 0.054(3) 0.024(2) 0.027(2) 0.0030(18) 0.006(2) -0.018(2)
C49 0.034(4) 0.017(3) 0.016(3) 0.000(3) -0.001(3) -0.016(3)
C50 0.036(4) 0.017(3) 0.019(3) -0.002(3) 0.003(3) -0.013(3)
C51 0.038(4) 0.022(4) 0.021(4) 0.001(3) 0.001(3) -0.012(3)
C52 0.045(5) 0.021(4) 0.030(4) -0.003(3) 0.006(4) -0.017(4)
C53 0.045(5) 0.021(4) 0.026(4) -0.002(3) 0.000(3) -0.018(4)
C54 0.067(7) 0.033(5) 0.058(6) -0.016(4) 0.009(5) -0.035(5)
C55 0.107(9) 0.039(5) 0.032(5) 0.012(4) -0.015(5) -0.055(6)
C56 0.053(6) 0.031(5) 0.060(6) -0.010(4) -0.010(5) -0.014(4)
C57 0.065(7) 0.034(5) 0.049(6) -0.022(4) -0.003(5) -0.017(5)
C58 0.058(6) 0.029(4) 0.054(6) 0.003(4) -0.015(5) -0.023(4)
C59 0.029(4) 0.029(4) 0.018(3) 0.004(3) -0.010(3) -0.017(3)
C60 0.037(5) 0.042(5) 0.026(4) 0.001(3) -0.004(3) -0.026(4)
C61 0.021(4) 0.021(4) 0.029(4) 0.008(3) -0.008(3) -0.007(3)
C62 0.038(4) 0.027(4) 0.019(4) 0.002(3) 0.003(3) -0.019(3)
C63 0.024(4) 0.020(3) 0.014(3) -0.002(3) -0.004(3) -0.008(3)
C64 0.025(4) 0.019(3) 0.013(3) 0.002(3) -0.005(3) -0.010(3)
C65 0.031(4) 0.021(4) 0.015(3) -0.004(3) 0.002(3) -0.008(3)
C66 0.032(4) 0.018(4) 0.024(4) 0.001(3) -0.002(3) 0.002(3)
C67 0.020(4) 0.029(4) 0.024(4) -0.003(3) -0.005(3) -0.006(3)
C68 0.052(5) 0.038(5) 0.014(3) -0.004(3) 0.001(3) -0.024(4)
C69 0.038(4) 0.026(4) 0.019(4) -0.003(3) 0.009(3) -0.017(3)
C70 0.049(5) 0.034(4) 0.015(3) -0.010(3) 0.010(3) -0.027(4)
C71 0.063(6) 0.030(4) 0.009(3) 0.007(3) -0.002(3) -0.025(4)
C72 0.065(6) 0.053(6) 0.010(3) 0.003(3) -0.007(4) -0.035(5)
C73 0.021(3) 0.021(3) 0.022(3) -0.001(3) -0.010(3) -0.010(3)
C74 0.031(4) 0.034(4) 0.012(3) -0.003(3) -0.006(3) -0.019(3)
C75 0.018(4) 0.028(4) 0.022(4) 0.000(3) -0.002(3) -0.003(3)
C76 0.028(4) 0.041(5) 0.022(4) -0.004(3) 0.001(3) -0.016(4)
C77 0.036(5) 0.079(8) 0.029(5) 0.008(5) -0.005(4) -0.031(5)
C78 0.030(5) 0.083(8) 0.036(5) 0.016(5) 0.009(4) -0.014(5)
C79 0.051(6) 0.041(6) 0.049(6) 0.008(5) 0.024(5) 0.016(5)
C80 0.045(5) 0.033(5) 0.040(5) 0.000(4) 0.018(4) -0.008(4)
C81 0.026(4) 0.020(3) 0.011(3) 0.008(3) -0.002(3) -0.012(3)
C82 0.023(4) 0.023(4) 0.020(3) -0.002(3) -0.003(3) -0.009(3)
C83 0.042(5) 0.037(4) 0.020(4) -0.001(3) -0.009(3) -0.022(4)
C84 0.049(5) 0.028(4) 0.019(4) 0.002(3) -0.007(3) -0.019(4)
C85 0.034(4) 0.035(4) 0.021(4) -0.007(3) 0.002(3) -0.010(4)
C86 0.035(4) 0.029(4) 0.019(4) -0.004(3) 0.002(3) -0.018(3)
C87 0.015(3) 0.032(4) 0.022(3) -0.001(3) -0.006(3) -0.011(3)
C88 0.027(4) 0.037(4) 0.024(4) 0.001(3) -0.009(3) -0.015(4)
C89 0.023(4) 0.043(5) 0.037(5) -0.004(4) -0.014(3) -0.005(4)
C90 0.019(4) 0.049(5) 0.027(4) -0.002(4) -0.004(3) -0.004(4)
C91 0.028(4) 0.043(5) 0.021(4) -0.010(3) 0.000(3) -0.012(4)
C92 0.018(4) 0.031(4) 0.022(4) -0.003(3) -0.003(3) -0.010(3)
C93 0.021(4) 0.038(4) 0.026(4) -0.002(3) 0.001(3) -0.020(3)
C94 0.033(4) 0.060(6) 0.023(4) 0.000(4) -0.001(3) -0.031(4)
C95 0.023(4) 0.047(5) 0.033(4) -0.007(4) -0.004(3) -0.014(4)
C96 0.023(4) 0.043(5) 0.022(4) -0.007(3) -0.003(3) -0.012(4)
P7 0.0418(14) 0.0337(12) 0.0568(16) 0.0004(11) -0.0247(12) -0.0092(11)
F13 0.054(4) 0.106(7) 0.168(9) -0.011(6) -0.021(5) -0.035(5)
F14 0.075(5) 0.132(7) 0.058(4) -0.017(4) -0.019(4) 0.014(5)
F15 0.090(6) 0.176(10) 0.132(8) 0.094(7) -0.057(6) -0.088(7)
F16 0.124(7) 0.070(5) 0.084(5) -0.034(4) -0.044(5) -0.004(5)
F17 0.140(7) 0.047(4) 0.112(6) 0.015(4) -0.088(6) -0.013(4)
F18 0.060(4) 0.035(3) 0.073(4) 0.000(3) -0.010(3) -0.011(3)
P8 0.0315(12) 0.0339(12) 0.0433(13) 0.0113(10) 0.0044(10) -0.0104(10)
F19 0.037(4) 0.159(8) 0.079(5) 0.081(5) -0.001(3) -0.009(4)
F20 0.052(4) 0.080(5) 0.047(3) 0.019(3) 0.008(3) 0.004(3)
F21 0.061(4) 0.180(9) 0.055(4) 0.018(5) -0.019(3) -0.063(5)
F22 0.093(5) 0.041(3) 0.087(5) 0.000(3) 0.051(4) -0.022(3)
F23 0.104(5) 0.081(4) 0.038(3) 0.002(3) -0.007(3) -0.061(4)
F24 0.221(12) 0.103(7) 0.139(8) -0.034(6) 0.094(8) -0.123(8)
Cl3 0.0333(14) 0.219(5) 0.0467(17) 0.008(2) -0.0026(12) -0.013(2)
Cl4 0.218(9) 0.119(5) 0.305(11) 0.057(6) -0.036(8) -0.080(5)
C97 0.050(7) 0.110(10) 0.060(7) -0.003(7) -0.011(5) -0.047(7)
Cl5 0.124(3) 0.121(3) 0.085(2) -0.019(2) -0.019(2) -0.072(3)
Cl6 0.159(5) 0.232(6) 0.075(3) -0.009(3) 0.011(3) -0.149(5)
C98 0.069(10) 0.22(2) 0.078(11) 0.014(13) 0.004(8) -0.044(13)
Cl7 0.108(4) 0.115(4) 0.133(4) -0.003(3) -0.025(3) -0.033(3)
Cl8 0.100(3) 0.075(2) 0.181(5) 0.053(3) -0.067(3) -0.051(2)
C99 0.24(3) 0.093(14) 0.097(14) -0.010(11) 0.019(17) -0.002(16)
Cl9 0.111(4) 0.100(4) 0.238(7) -0.035(4) 0.006(4) -0.027(3)
Cl10 0.079(3) 0.282(10) 0.227(9) -0.164(8) 0.005(4) -0.013(5)
C100 0.069(11) 0.116(15) 0.20(3) 0.054(16) 0.041(14) 0.021(10)

loop_
_atom_type_symbol
_atom_type_description
_atom_type_scat_dispersion_real
_atom_type_scat_dispersion_imag
_atom_type_scat_source
C C 0.0033 0.0016 'International Tables Vol C Tables 4.2.6.8 and 6.1.1.4'
H H 0.0000 0.0000 'International Tables Vol C Tables 4.2.6.8 and 6.1.1.4'
F F 0.0171 0.0103 'International Tables Vol C Tables 4.2.6.8 and 6.1.1.4'
P P 0.1023 0.0942 'International Tables Vol C Tables 4.2.6.8 and 6.1.1.4'
Cl Cl 0.1484 0.1585 'International Tables Vol C Tables 4.2.6.8 and 6.1.1.4'
Fe Fe 0.3463 0.8444 'International Tables Vol C Tables 4.2.6.8 and 6.1.1.4'
Pd Pd -0.9988 1.0072 'International Tables Vol C Tables 4.2.6.8 and 6.1.1.4'

loop_
_geom_angle_atom_site_label_1
_geom_angle_atom_site_label_2
_geom_angle_atom_site_label_3
_geom_angle
P3 Pd1 P1 94.39(7)
P3 Pd1 P2 92.84(6)
P1 Pd1 P2 157.52(7)
P3 Pd1 Cl1 174.46(7)
P1 Pd1 Cl1 88.53(7)
P2 Pd1 Cl1 86.18(6)
C2 Fe1 C8 160.3(5)
C2 Fe1 C9 160.4(4)
C8 Fe1 C9 39.1(5)
C2 Fe1 C10 125.5(4)
C8 Fe1 C10 68.0(4)
C9 Fe1 C10 41.4(5)
C2 Fe1 C3 41.6(3)
C8 Fe1 C3 120.5(4)
C9 Fe1 C3 156.2(4)
C10 Fe1 C3 158.9(5)
C2 Fe1 C6 112.6(4)
C8 Fe1 C6 66.9(5)
C9 Fe1 C6 67.5(5)
C10 Fe1 C6 40.5(6)
C3 Fe1 C6 121.8(5)
C2 Fe1 C7 127.8(4)
C8 Fe1 C7 38.5(5)
C9 Fe1 C7 66.3(5)
C10 Fe1 C7 68.9(5)
C3 Fe1 C7 105.0(4)
C6 Fe1 C7 41.4(6)
C2 Fe1 C1 41.7(3)
C8 Fe1 C1 152.8(5)
C9 Fe1 C1 122.7(4)
C10 Fe1 C1 112.6(4)
C3 Fe1 C1 69.4(3)
C6 Fe1 C1 132.4(5)
C7 Fe1 C1 168.7(5)
C2 Fe1 C4 69.3(3)
C8 Fe1 C4 102.1(4)
C9 Fe1 C4 120.0(4)
C10 Fe1 C4 159.7(5)
C3 Fe1 C4 41.4(3)
C6 Fe1 C4 153.5(6)
C7 Fe1 C4 115.1(6)
C1 Fe1 C4 67.8(3)
C2 Fe1 C5 68.7(3)
C8 Fe1 C5 116.6(5)
C9 Fe1 C5 106.5(4)
C10 Fe1 C5 127.2(5)
C3 Fe1 C5 68.7(3)
C6 Fe1 C5 166.6(6)
C7 Fe1 C5 148.8(6)
C1 Fe1 C5 39.7(3)
C4 Fe1 C5 39.9(3)
C23 Fe2 C22 41.2(3)
C23 Fe2 C15 126.9(3)
C22 Fe2 C15 165.3(3)
C23 Fe2 C19 103.8(3)
C22 Fe2 C19 126.4(3)
C15 Fe2 C19 40.8(3)
C23 Fe2 C24 40.1(3)
C22 Fe2 C24 68.2(3)
C15 Fe2 C24 108.0(3)
C19 Fe2 C24 114.0(3)
C23 Fe2 C17 146.6(3)
C22 Fe2 C17 115.8(3)
C15 Fe2 C17 69.7(3)
C19 Fe2 C17 68.9(3)
C24 Fe2 C17 173.0(3)
C23 Fe2 C16 167.6(3)
C22 Fe2 C16 151.2(3)
C15 Fe2 C16 41.0(3)
C19 Fe2 C16 68.3(3)
C24 Fe2 C16 133.1(3)
C17 Fe2 C16 41.1(3)
C23 Fe2 C18 112.3(3)
C22 Fe2 C18 105.9(3)
C15 Fe2 C18 68.5(3)
C19 Fe2 C18 40.1(3)
C24 Fe2 C18 144.9(3)
C17 Fe2 C18 41.2(3)
C16 Fe2 C18 68.3(3)
C23 Fe2 C21 68.3(3)
C22 Fe2 C21 40.4(4)
C15 Fe2 C21 152.9(3)
C19 Fe2 C21 166.2(3)
C24 Fe2 C21 67.8(3)
C17 Fe2 C21 111.1(3)
C16 Fe2 C21 121.4(3)
C18 Fe2 C21 130.9(3)
C23 Fe2 C20 67.9(3)
C22 Fe2 C20 68.3(3)
C15 Fe2 C20 118.7(3)
C19 Fe2 C20 148.5(3)
C24 Fe2 C20 40.2(3)
C17 Fe2 C20 134.5(3)
C16 Fe2 C20 113.5(3)
C18 Fe2 C20 171.3(3)
C21 Fe2 C20 40.6(3)
C2 P1 C13 101.5(4)
C2 P1 C14 111.1(4)
C13 P1 C14 95.6(4)
C2 P1 Pd1 106.3(2)
C13 P1 Pd1 118.3(3)
C14 P1 Pd1 122.2(3)
C16 P2 C27 107.1(3)
C16 P2 C33 105.5(3)
C27 P2 C33 106.8(4)
C16 P2 Pd1 117.8(2)
C27 P2 Pd1 105.2(3)
C33 P2 Pd1 113.8(2)
C25 P3 C11 108.3(3)
C25 P3 C39 112.5(3)
C11 P3 C39 107.9(3)
C25 P3 Pd1 109.7(2)
C11 P3 Pd1 110.0(2)
C39 P3 Pd1 108.5(2)
C5 C1 C2 108.1(7)
C5 C1 C11 129.1(7)
C2 C1 C11 122.8(6)
C5 C1 Fe1 71.3(4)
C2 C1 Fe1 67.2(4)
C11 C1 Fe1 129.2(5)
C3 C2 C1 108.0(6)
C3 C2 P1 128.2(6)
C1 C2 P1 119.8(5)
C3 C2 Fe1 70.3(4)
C1 C2 Fe1 71.1(4)
P1 C2 Fe1 142.1(4)
C2 C3 C4 107.0(7)
C2 C3 Fe1 68.1(4)
C4 C3 Fe1 70.9(5)
C5 C4 C3 107.9(7)
C5 C4 Fe1 70.4(5)
C3 C4 Fe1 67.6(4)
C1 C5 C4 109.1(8)
C1 C5 Fe1 69.0(4)
C4 C5 Fe1 69.7(5)
C10 C6 C7 107.8(11)
C10 C6 Fe1 69.5(6)
C7 C6 Fe1 69.4(6)
C8 C7 C6 106.8(11)
C8 C7 Fe1 69.5(6)
C6 C7 Fe1 69.2(6)
C7 C8 C9 111.6(12)
C7 C8 Fe1 72.0(6)
C9 C8 Fe1 70.9(6)
C8 C9 C10 108.7(12)
C8 C9 Fe1 70.0(6)
C10 C9 Fe1 69.7(6)
C6 C10 C9 105.1(11)
C6 C10 Fe1 70.0(7)
C9 C10 Fe1 68.9(5)
C1 C11 C12 114.1(6)
C1 C11 P3 108.8(5)
C12 C11 P3 118.5(5)
F1 C13 F2 108.3(6)
F1 C13 F3 107.2(7)
F2 C13 F3 106.9(7)
F1 C13 P1 112.3(6)
F2 C13 P1 112.3(6)
F3 C13 P1 109.5(5)
F5 C14 F4 106.9(7)
F5 C14 F6 107.2(8)
F4 C14 F6 108.1(7)
F5 C14 P1 112.4(5)
F4 C14 P1 113.4(6)
F6 C14 P1 108.6(5)
C19 C15 C16 107.1(6)
C19 C15 C25 127.4(6)
C16 C15 C25 125.5(6)
C19 C15 Fe2 69.7(4)
C16 C15 Fe2 70.0(4)
C25 C15 Fe2 124.7(4)
C15 C16 C17 108.7(6)
C15 C16 P2 123.9(5)
C17 C16 P2 126.7(5)
C15 C16 Fe2 68.9(3)
C17 C16 Fe2 69.3(4)
P2 C16 Fe2 135.2(4)
C16 C17 C18 106.3(6)
C16 C17 Fe2 69.6(4)
C18 C17 Fe2 69.6(4)
C19 C18 C17 108.7(6)
C19 C18 Fe2 69.4(4)
C17 C18 Fe2 69.2(4)
C18 C19 C15 109.1(6)
C18 C19 Fe2 70.4(4)
C15 C19 Fe2 69.4(4)
C24 C20 C21 107.3(7)
C24 C20 Fe2 69.3(4)
C21 C20 Fe2 69.4(4)
C22 C21 C20 108.2(7)
C22 C21 Fe2 69.0(5)
C20 C21 Fe2 70.0(4)
C21 C22 C23 107.3(7)
C21 C22 Fe2 70.6(4)
C23 C22 Fe2 68.9(4)
C24 C23 C22 108.4(7)
C24 C23 Fe2 71.0(4)
C22 C23 Fe2 69.9(4)
C23 C24 C20 108.8(7)
C23 C24 Fe2 68.9(4)
C20 C24 Fe2 70.5(4)
C15 C25 C26 112.9(6)
C15 C25 P3 108.5(4)
C26 C25 P3 116.8(5)
C32 C27 C28 120.9(7)
C32 C27 P2 119.9(6)
C28 C27 P2 119.0(7)
C29 C28 C27 117.5(9)
C30 C29 C28 121.3(9)
C31 C30 C29 121.6(8)
C30 C31 C32 118.1(9)
C27 C32 C31 120.5(8)
C34 C33 C38 120.1(7)
C34 C33 P2 119.7(6)
C38 C33 P2 120.0(6)
C35 C34 C33 119.2(7)
C36 C35 C34 120.4(8)
C35 C36 C37 120.1(7)
C38 C37 C36 120.7(7)
C37 C38 C33 119.4(8)
C44 C39 C45 108.1(6)
C44 C39 C40 110.6(6)
C45 C39 C40 107.7(6)
C44 C39 P3 108.4(5)
C45 C39 P3 108.9(5)
C40 C39 P3 113.1(5)
C41 C40 C39 109.0(6)
C48 C41 C40 110.8(6)
C48 C41 C42 108.8(6)
C40 C41 C42 109.1(6)
C43 C42 C41 109.2(6)
C47 C43 C42 110.9(7)
C47 C43 C44 109.3(6)
C42 C43 C44 108.4(6)
C39 C44 C43 109.4(6)
C46 C45 C39 110.9(6)
C48 C46 C45 110.0(6)
C48 C46 C47 109.8(6)
C45 C46 C47 109.5(7)
C43 C47 C46 108.8(6)
C46 C48 C41 110.3(7)
P6 Pd2 P5 94.17(6)
P6 Pd2 Cl2 172.75(7)
P5 Pd2 Cl2 83.16(6)
P6 Pd2 P4 93.96(6)
P5 Pd2 P4 154.56(7)
Cl2 Pd2 P4 91.28(6)
C50 Fe3 C57 164.8(4)
C50 Fe3 C51 41.6(3)
C57 Fe3 C51 123.6(4)
C50 Fe3 C49 41.0(3)
C57 Fe3 C49 148.5(4)
C51 Fe3 C49 69.8(3)
C50 Fe3 C55 113.6(3)
C57 Fe3 C55 68.3(4)
C51 Fe3 C55 120.2(4)
C49 Fe3 C55 133.6(4)
C50 Fe3 C58 154.7(4)
C57 Fe3 C58 40.5(4)
C51 Fe3 C58 160.4(4)
C49 Fe3 C58 117.7(3)
C55 Fe3 C58 69.1(4)
C50 Fe3 C56 131.3(4)
C57 Fe3 C56 40.0(4)
C51 Fe3 C56 106.3(4)
C49 Fe3 C56 171.5(3)
C55 Fe3 C56 41.2(4)
C58 Fe3 C56 68.5(4)
C50 Fe3 C52 68.7(3)
C57 Fe3 C52 102.0(4)
C51 Fe3 C52 40.7(3)
C49 Fe3 C52 69.0(3)
C55 Fe3 C52 150.2(4)
C58 Fe3 C52 122.4(4)
C56 Fe3 C52 113.4(4)
C50 Fe3 C53 69.1(3)
C57 Fe3 C53 112.1(4)
C51 Fe3 C53 69.0(3)
C49 Fe3 C53 41.7(3)
C55 Fe3 C53 169.4(4)
C58 Fe3 C53 103.9(4)
C56 Fe3 C53 145.0(4)
C52 Fe3 C53 40.2(3)
C50 Fe3 C54 123.1(3)
C57 Fe3 C54 68.8(4)
C51 Fe3 C54 155.5(4)
C49 Fe3 C54 111.4(3)
C55 Fe3 C54 40.4(4)
C58 Fe3 C54 42.0(4)
C56 Fe3 C54 68.7(4)
C52 Fe3 C54 163.7(4)
C53 Fe3 C54 129.2(4)
C63 Fe4 C72 125.7(3)
C63 Fe4 C71 164.2(3)
C72 Fe4 C71 41.5(3)
C63 Fe4 C64 41.4(3)
C72 Fe4 C64 166.9(3)
C71 Fe4 C64 151.5(3)
C63 Fe4 C68 107.1(3)
C72 Fe4 C68 39.9(4)
C71 Fe4 C68 68.6(3)
C64 Fe4 C68 133.4(3)
C63 Fe4 C65 69.6(3)
C72 Fe4 C65 145.7(3)
C71 Fe4 C65 115.8(3)
C64 Fe4 C65 41.2(3)
C68 Fe4 C65 174.4(3)
C63 Fe4 C66 68.3(3)
C72 Fe4 C66 111.8(4)
C71 Fe4 C66 105.6(3)
C64 Fe4 C66 67.9(3)
C68 Fe4 C66 143.8(3)
C65 Fe4 C66 40.1(3)
C63 Fe4 C70 153.7(3)
C72 Fe4 C70 68.2(4)
C71 Fe4 C70 40.4(4)
C64 Fe4 C70 122.5(3)
C68 Fe4 C70 68.0(3)
C65 Fe4 C70 112.6(3)
C66 Fe4 C70 131.4(3)
C63 Fe4 C67 40.9(3)
C72 Fe4 C67 102.0(3)
C71 Fe4 C67 125.2(3)
C64 Fe4 C67 68.9(3)
C68 Fe4 C67 111.9(3)
C65 Fe4 C67 68.9(3)
C66 Fe4 C67 40.6(3)
C70 Fe4 C67 165.4(3)
C63 Fe4 C69 119.1(3)
C72 Fe4 C69 67.7(4)
C71 Fe4 C69 68.3(3)
C64 Fe4 C69 114.6(3)
C68 Fe4 C69 40.5(3)
C65 Fe4 C69 136.5(3)
C66 Fe4 C69 171.7(3)
C70 Fe4 C69 40.4(3)
C67 Fe4 C69 147.5(3)
C50 P4 C61 101.9(4)
C50 P4 C62 109.3(3)
C61 P4 C62 97.7(3)
C50 P4 Pd2 105.3(2)
C61 P4 Pd2 114.1(2)
C62 P4 Pd2 126.2(3)
C64 P5 C75 106.8(3)
C64 P5 C81 103.7(3)
C75 P5 C81 106.6(3)
C64 P5 Pd2 117.0(2)
C75 P5 Pd2 106.5(3)
C81 P5 Pd2 115.6(2)
C73 P6 C87 113.0(3)
C73 P6 C59 107.4(3)
C87 P6 C59 107.5(3)
C73 P6 Pd2 109.7(2)
C87 P6 Pd2 109.6(2)
C59 P6 Pd2 109.7(2)
C50 C49 C53 106.9(6)
C50 C49 C59 124.0(6)
C53 C49 C59 129.0(7)
C50 C49 Fe3 68.5(4)
C53 C49 Fe3 70.2(4)
C59 C49 Fe3 127.9(5)
C49 C50 C51 109.5(6)
C49 C50 P4 119.6(5)
C51 C50 P4 128.4(6)
C49 C50 Fe3 70.5(4)
C51 C50 Fe3 70.2(4)
P4 C50 Fe3 139.6(4)
C52 C51 C50 106.5(7)
C52 C51 Fe3 70.2(5)
C50 C51 Fe3 68.3(4)
C53 C52 C51 109.8(7)
C53 C52 Fe3 70.3(5)
C51 C52 Fe3 69.0(4)
C52 C53 C49 107.2(7)
C52 C53 Fe3 69.4(4)
C49 C53 Fe3 68.1(4)
C55 C54 C58 106.7(9)
C55 C54 Fe3 69.0(5)
C58 C54 Fe3 68.3(5)
C54 C55 C56 108.7(8)
C54 C55 Fe3 70.6(5)
C56 C55 Fe3 69.6(5)
C57 C56 C55 107.7(9)
C57 C56 Fe3 69.5(5)
C55 C56 Fe3 69.3(5)
C56 C57 C58 110.3(9)
C56 C57 Fe3 70.6(5)
C58 C57 Fe3 70.3(5)
C57 C58 C54 106.7(9)
C57 C58 Fe3 69.2(5)
C54 C58 Fe3 69.6(5)
C49 C59 C60 113.7(6)
C49 C59 P6 107.9(5)
C60 C59 P6 119.3(5)
F7 C61 F8 106.5(6)
F7 C61 F9 107.2(6)
F8 C61 F9 106.4(6)
F7 C61 P4 111.5(5)
F8 C61 P4 112.9(5)
F9 C61 P4 112.0(5)
F11 C62 F12 107.4(6)
F11 C62 F10 107.1(6)
F12 C62 F10 105.4(6)
F11 C62 P4 111.8(5)
F12 C62 P4 115.0(5)
F10 C62 P4 109.6(5)
C67 C63 C64 108.5(6)
C67 C63 C73 126.0(6)
C64 C63 C73 125.4(6)
C67 C63 Fe4 71.1(4)
C64 C63 Fe4 70.3(4)
C73 C63 Fe4 123.7(5)
C63 C64 C65 107.7(6)
C63 C64 P5 125.8(5)
C65 C64 P5 125.5(5)
C63 C64 Fe4 68.3(4)
C65 C64 Fe4 69.8(4)
P5 C64 Fe4 136.3(4)
C66 C65 C64 106.7(6)
C66 C65 Fe4 70.0(4)
C64 C65 Fe4 68.9(4)
C65 C66 C67 110.3(6)
C65 C66 Fe4 69.9(4)
C67 C66 Fe4 69.7(4)
C63 C67 C66 106.7(6)
C63 C67 Fe4 68.0(4)
C66 C67 Fe4 69.7(4)
C72 C68 C69 108.1(7)
C72 C68 Fe4 69.0(4)
C69 C68 Fe4 70.3(4)
C68 C69 C70 107.5(7)
C68 C69 Fe4 69.2(5)
C70 C69 Fe4 69.3(4)
C71 C70 C69 108.6(7)
C71 C70 Fe4 69.0(5)
C69 C70 Fe4 70.2(4)
C70 C71 C72 106.8(7)
C70 C71 Fe4 70.6(4)
C72 C71 Fe4 68.8(4)
C68 C72 C71 109.0(8)
C68 C72 Fe4 71.1(4)
C71 C72 Fe4 69.7(4)
C63 C73 C74 110.9(6)
C63 C73 P6 109.6(5)
C74 C73 P6 116.7(5)
C80 C75 C76 119.8(7)
C80 C75 P5 121.4(6)
C76 C75 P5 118.5(6)
C77 C76 C75 118.8(8)
C78 C77 C76 122.7(9)
C77 C78 C79 120.1(9)
C78 C79 C80 118.1(9)
C75 C80 C79 120.5(9)
C82 C81 C86 119.0(7)
C82 C81 P5 121.1(5)
C86 C81 P5 119.9(5)
C83 C82 C81 119.5(7)
C84 C83 C82 121.9(7)
C83 C84 C85 119.9(7)
C86 C85 C84 118.9(7)
C85 C86 C81 120.7(7)
C88 C87 C92 108.3(6)
C88 C87 C93 110.7(6)
C92 C87 C93 108.9(6)
C88 C87 P6 113.0(5)
C92 C87 P6 108.4(5)
C93 C87 P6 107.4(5)
C87 C88 C89 108.3(6)
C90 C89 C95 109.1(7)
C90 C89 C88 110.9(7)
C95 C89 C88 109.6(7)
C89 C90 C91 110.1(7)
C96 C91 C90 109.4(7)
C96 C91 C92 109.7(7)
C90 C91 C92 108.2(6)
C87 C92 C91 110.1(6)
C87 C93 C94 109.2(6)
C96 C94 C95 108.7(7)
C96 C94 C93 111.2(6)
C95 C94 C93 108.6(6)
C94 C95 C89 109.5(6)
C94 C96 C91 109.9(6)
F13 P7 F16 93.6(6)
F13 P7 F15 178.8(6)
F16 P7 F15 87.5(6)
F13 P7 F17 86.6(5)
F16 P7 F17 86.3(4)
F15 P7 F17 93.1(5)
F13 P7 F18 92.9(5)
F16 P7 F18 90.3(4)
F15 P7 F18 87.5(4)
F17 P7 F18 176.6(5)
F13 P7 F14 91.2(6)
F16 P7 F14 174.6(6)
F15 P7 F14 87.7(6)
F17 P7 F14 91.5(5)
F18 P7 F14 91.9(4)
F24 P8 F23 177.7(6)
F24 P8 F20 87.3(5)
F23 P8 F20 94.1(4)
F24 P8 F19 87.7(7)
F23 P8 F19 90.5(5)
F20 P8 F19 89.3(4)
F24 P8 F22 90.7(4)
F23 P8 F22 87.9(4)
F20 P8 F22 177.9(4)
F19 P8 F22 91.0(4)
F24 P8 F21 92.3(7)
F23 P8 F21 89.4(4)
F20 P8 F21 90.0(4)
F19 P8 F21 179.3(5)
F22 P8 F21 89.7(5)
Cl4 C97 Cl3 104.7(7)
Cl5 C98 Cl6 117.5(10)
Cl7 C99 Cl8 111.6(14)
Cl9 C100 Cl10 113(2)

loop_
_geom_bond_atom_site_label_1
_geom_bond_atom_site_label_2
_geom_bond_distance
Pd1 P3 2.3058(17)
Pd1 P1 2.3059(19)
Pd1 P2 2.3309(18)
Pd1 Cl1 2.3323(17)
Fe1 C2 1.996(7)
Fe1 C8 2.003(9)
Fe1 C9 2.014(9)
Fe1 C10 2.025(10)
Fe1 C3 2.025(8)
Fe1 C6 2.032(11)
Fe1 C7 2.035(10)
Fe1 C1 2.049(7)
Fe1 C4 2.070(8)
Fe1 C5 2.079(8)
Fe2 C23 2.024(7)
Fe2 C22 2.038(8)
Fe2 C15 2.040(6)
Fe2 C19 2.044(7)
Fe2 C24 2.051(7)
Fe2 C17 2.051(6)
Fe2 C16 2.055(6)
Fe2 C18 2.056(7)
Fe2 C21 2.059(8)
Fe2 C20 2.067(7)
P1 C2 1.778(8)
P1 C13 1.880(8)
P1 C14 1.892(8)
P2 C16 1.795(7)
P2 C27 1.812(7)
P2 C33 1.825(7)
P3 C25 1.873(7)
P3 C11 1.879(7)
P3 C39 1.886(7)
F1 C13 1.315(10)
F2 C13 1.326(10)
F3 C13 1.353(10)
F4 C14 1.330(10)
F5 C14 1.315(10)
F6 C14 1.333(10)
C1 C5 1.401(11)
C1 C2 1.441(10)
C1 C11 1.499(10)
C2 C3 1.429(11)
C3 C4 1.449(12)
C4 C5 1.417(12)
C6 C10 1.40(2)
C6 C7 1.44(2)
C7 C8 1.333(19)
C8 C9 1.345(17)
C9 C10 1.426(17)
C11 C12 1.523(10)
C15 C19 1.425(10)
C15 C16 1.435(9)
C15 C25 1.505(10)
C16 C17 1.440(10)
C17 C18 1.444(10)
C18 C19 1.407(10)
C20 C24 1.416(11)
C20 C21 1.430(11)
C21 C22 1.414(13)
C22 C23 1.430(12)
C23 C24 1.395(11)
C25 C26 1.526(9)
C27 C32 1.367(12)
C27 C28 1.418(11)
C28 C29 1.386(12)
C29 C30 1.376(16)
C30 C31 1.373(15)
C31 C32 1.417(11)
C33 C34 1.399(11)
C33 C38 1.404(11)
C34 C35 1.392(10)
C35 C36 1.376(12)
C36 C37 1.394(12)
C37 C38 1.370(10)
C39 C44 1.540(9)
C39 C45 1.544(10)
C39 C40 1.545(9)
C40 C41 1.541(10)
C41 C48 1.514(12)
C41 C42 1.556(11)
C42 C43 1.526(11)
C43 C47 1.520(12)
C43 C44 1.574(10)
C45 C46 1.527(10)
C46 C48 1.494(12)
C46 C47 1.537(11)
Pd2 P6 2.3145(17)
Pd2 P5 2.3222(17)
Pd2 Cl2 2.3384(16)
Pd2 P4 2.3440(18)
Fe3 C50 2.005(7)
Fe3 C57 2.030(8)
Fe3 C51 2.030(8)
Fe3 C49 2.031(7)
Fe3 C55 2.040(8)
Fe3 C58 2.043(9)
Fe3 C56 2.044(9)
Fe3 C52 2.046(8)
Fe3 C53 2.058(8)
Fe3 C54 2.061(9)
Fe4 C63 2.011(7)
Fe4 C72 2.021(7)
Fe4 C71 2.032(7)
Fe4 C64 2.038(6)
Fe4 C68 2.049(8)
Fe4 C65 2.050(7)
Fe4 C66 2.052(8)
Fe4 C70 2.052(8)
Fe4 C67 2.053(8)
Fe4 C69 2.064(8)
P4 C50 1.776(7)
P4 C61 1.869(7)
P4 C62 1.886(7)
P5 C64 1.800(7)
P5 C75 1.805(7)
P5 C81 1.834(7)
P6 C73 1.860(7)
P6 C87 1.877(7)
P6 C59 1.878(7)
F7 C61 1.330(9)
F8 C61 1.334(9)
F9 C61 1.352(9)
F10 C62 1.341(9)
F11 C62 1.320(9)
F12 C62 1.332(9)
C49 C50 1.414(11)
C49 C53 1.455(10)
C49 C59 1.493(11)
C50 C51 1.432(11)
C51 C52 1.419(11)
C52 C53 1.411(12)
C54 C55 1.416(16)
C54 C58 1.472(14)
C55 C56 1.436(15)
C56 C57 1.392(14)
C57 C58 1.411(14)
C59 C60 1.533(10)
C63 C67 1.420(10)
C63 C64 1.432(9)
C63 C73 1.527(9)
C64 C65 1.440(10)
C65 C66 1.405(11)
C66 C67 1.423(11)
C68 C72 1.390(13)
C68 C69 1.422(12)
C69 C70 1.422(11)
C70 C71 1.410(12)
C71 C72 1.435(12)
C73 C74 1.532(9)
C75 C80 1.373(12)
C75 C76 1.406(11)
C76 C77 1.367(12)
C77 C78 1.340(15)
C78 C79 1.409(17)
C79 C80 1.410(13)
C81 C82 1.388(10)
C81 C86 1.398(10)
C82 C83 1.384(10)
C83 C84 1.346(12)
C84 C85 1.409(12)
C85 C86 1.385(10)
C87 C88 1.543(10)
C87 C92 1.551(10)
C87 C93 1.554(10)
C88 C89 1.560(11)
C89 C90 1.497(12)
C89 C95 1.556(12)
C90 C91 1.544(11)
C91 C96 1.529(11)
C91 C92 1.564(10)
C93 C94 1.554(11)
C94 C96 1.523(11)
C94 C95 1.542(11)
P7 F13 1.526(9)
P7 F16 1.547(7)
P7 F15 1.561(8)
P7 F17 1.568(7)
P7 F18 1.579(6)
P7 F14 1.583(8)
P8 F24 1.558(8)
P8 F23 1.564(7)
P8 F20 1.566(6)
P8 F19 1.568(7)
P8 F22 1.573(6)
P8 F21 1.586(7)
Cl3 C97 1.728(13)
Cl4 C97 1.691(14)
Cl5 C98 1.663(18)
Cl6 C98 1.700(16)
Cl7 C99 1.76(2)
Cl8 C99 1.82(3)
Cl9 C100 1.52(2)
Cl10 C100 1.65(3)

loop_
_geom_torsion_atom_site_label_1
_geom_torsion_atom_site_label_2
_geom_torsion_atom_site_label_3
_geom_torsion_atom_site_label_4
_geom_torsion
P3 Pd1 P1 C2 -48.3(3)
P2 Pd1 P1 C2 60.1(3)
Cl1 Pd1 P1 C2 136.4(3)
P3 Pd1 P1 C13 -161.4(3)
P2 Pd1 P1 C13 -53.0(4)
Cl1 Pd1 P1 C13 23.3(3)
P3 Pd1 P1 C14 80.6(3)
P2 Pd1 P1 C14 -171.0(3)
Cl1 Pd1 P1 C14 -94.6(3)
P3 Pd1 P2 C16 -5.0(2)
P1 Pd1 P2 C16 -113.7(3)
Cl1 Pd1 P2 C16 169.5(2)
P3 Pd1 P2 C27 114.2(2)
P1 Pd1 P2 C27 5.5(3)
Cl1 Pd1 P2 C27 -71.3(2)
P3 Pd1 P2 C33 -129.3(3)
P1 Pd1 P2 C33 122.0(3)
Cl1 Pd1 P2 C33 45.2(3)
P1 Pd1 P3 C25 123.8(2)
P2 Pd1 P3 C25 -34.9(2)
Cl1 Pd1 P3 C25 -114.6(7)
P1 Pd1 P3 C11 4.8(2)
P2 Pd1 P3 C11 -153.9(2)
Cl1 Pd1 P3 C11 126.4(7)
P1 Pd1 P3 C39 -113.0(2)
P2 Pd1 P3 C39 88.3(2)
Cl1 Pd1 P3 C39 8.6(8)
C2 Fe1 C1 C5 -119.9(7)
C8 Fe1 C1 C5 36.0(10)
C9 Fe1 C1 C5 75.9(7)
C10 Fe1 C1 C5 121.5(7)
C3 Fe1 C1 C5 -81.1(5)
C6 Fe1 C1 C5 164.1(7)
C7 Fe1 C1 C5 -143(3)
C4 Fe1 C1 C5 -36.4(5)
C8 Fe1 C1 C2 155.9(8)
C9 Fe1 C1 C2 -164.3(5)
C10 Fe1 C1 C2 -118.6(6)
C3 Fe1 C1 C2 38.8(4)
C6 Fe1 C1 C2 -76.0(8)
C7 Fe1 C1 C2 -24(3)
C4 Fe1 C1 C2 83.4(5)
C5 Fe1 C1 C2 119.9(7)
C2 Fe1 C1 C11 114.5(8)
C8 Fe1 C1 C11 -89.7(10)
C9 Fe1 C1 C11 -49.8(8)
C10 Fe1 C1 C11 -4.1(9)
C3 Fe1 C1 C11 153.3(7)
C6 Fe1 C1 C11 38.5(10)
C7 Fe1 C1 C11 91(3)
C4 Fe1 C1 C11 -162.1(8)
C5 Fe1 C1 C11 -125.7(9)
C5 C1 C2 C3 -1.1(8)
C11 C1 C2 C3 176.0(6)
Fe1 C1 C2 C3 -60.9(5)
C5 C1 C2 P1 -160.3(5)
C11 C1 C2 P1 16.8(9)
Fe1 C1 C2 P1 139.9(5)
C5 C1 C2 Fe1 59.8(5)
C11 C1 C2 Fe1 -123.1(6)
C13 P1 C2 C3 20.0(7)
C14 P1 C2 C3 120.7(7)
Pd1 P1 C2 C3 -104.3(6)
C13 P1 C2 C1 174.6(6)
C14 P1 C2 C1 -84.8(6)
Pd1 P1 C2 C1 50.3(6)
C13 P1 C2 Fe1 -88.1(7)
C14 P1 C2 Fe1 12.6(8)
Pd1 P1 C2 Fe1 147.6(6)
C8 Fe1 C2 C3 -28.3(14)
C9 Fe1 C2 C3 160.9(11)
C10 Fe1 C2 C3 -157.3(6)
C6 Fe1 C2 C3 -112.9(7)
C7 Fe1 C2 C3 -67.7(8)
C1 Fe1 C2 C3 118.0(6)
C4 Fe1 C2 C3 38.6(5)
C5 Fe1 C2 C3 81.5(5)
C8 Fe1 C2 C1 -146.3(13)
C9 Fe1 C2 C1 42.9(13)
C10 Fe1 C2 C1 84.8(7)
C3 Fe1 C2 C1 -118.0(6)
C6 Fe1 C2 C1 129.1(7)
C7 Fe1 C2 C1 174.3(7)
C4 Fe1 C2 C1 -79.4(5)
C5 Fe1 C2 C1 -36.5(4)
C8 Fe1 C2 P1 99.2(14)
C9 Fe1 C2 P1 -71.7(14)
C10 Fe1 C2 P1 -29.8(10)
C3 Fe1 C2 P1 127.5(9)
C6 Fe1 C2 P1 14.5(10)
C7 Fe1 C2 P1 59.7(10)
C1 Fe1 C2 P1 -114.6(8)
C4 Fe1 C2 P1 166.1(8)
C5 Fe1 C2 P1 -151.0(8)
C1 C2 C3 C4 0.9(8)
P1 C2 C3 C4 157.8(6)
Fe1 C2 C3 C4 -60.6(5)
C1 C2 C3 Fe1 61.5(5)
P1 C2 C3 Fe1 -141.6(6)
C8 Fe1 C3 C2 169.3(6)
C9 Fe1 C3 C2 -164.2(9)
C10 Fe1 C3 C2 60.8(12)
C6 Fe1 C3 C2 89.1(7)
C7 Fe1 C3 C2 130.8(7)
C1 Fe1 C3 C2 -38.9(4)
C4 Fe1 C3 C2 -118.1(6)
C5 Fe1 C3 C2 -81.5(5)
C2 Fe1 C3 C4 118.1(6)
C8 Fe1 C3 C4 -72.5(7)
C9 Fe1 C3 C4 -46.1(11)
C10 Fe1 C3 C4 179.0(10)
C6 Fe1 C3 C4 -152.8(6)
C7 Fe1 C3 C4 -111.1(7)
C1 Fe1 C3 C4 79.3(5)
C5 Fe1 C3 C4 36.7(5)
C2 C3 C4 C5 -0.3(8)
Fe1 C3 C4 C5 -59.1(6)
C2 C3 C4 Fe1 58.8(5)
C2 Fe1 C4 C5 81.1(5)
C8 Fe1 C4 C5 -117.3(6)
C9 Fe1 C4 C5 -79.7(6)
C10 Fe1 C4 C5 -59.0(12)
C3 Fe1 C4 C5 119.9(7)
C6 Fe1 C4 C5 -179.4(9)
C7 Fe1 C4 C5 -155.8(6)
C1 Fe1 C4 C5 36.2(5)
C2 Fe1 C4 C3 -38.8(5)
C8 Fe1 C4 C3 122.8(6)
C9 Fe1 C4 C3 160.3(5)
C10 Fe1 C4 C3 -178.9(11)
C6 Fe1 C4 C3 60.7(10)
C7 Fe1 C4 C3 84.3(6)
C1 Fe1 C4 C3 -83.7(5)
C5 Fe1 C4 C3 -119.9(7)
C2 C1 C5 C4 1.0(8)
C11 C1 C5 C4 -175.9(7)
Fe1 C1 C5 C4 58.2(5)
C2 C1 C5 Fe1 -57.2(5)
C11 C1 C5 Fe1 125.8(7)
C3 C4 C5 C1 -0.4(9)
Fe1 C4 C5 C1 -57.8(5)
C3 C4 C5 Fe1 57.4(5)
C2 Fe1 C5 C1 38.3(5)
C8 Fe1 C5 C1 -162.5(6)
C9 Fe1 C5 C1 -121.7(6)
C10 Fe1 C5 C1 -80.9(7)
C3 Fe1 C5 C1 83.1(5)
C6 Fe1 C5 C1 -60.2(19)
C7 Fe1 C5 C1 166.9(7)
C4 Fe1 C5 C1 121.1(7)
C2 Fe1 C5 C4 -82.8(5)
C8 Fe1 C5 C4 76.4(7)
C9 Fe1 C5 C4 117.3(6)
C10 Fe1 C5 C4 158.0(6)
C3 Fe1 C5 C4 -38.0(5)
C6 Fe1 C5 C4 178.8(17)
C7 Fe1 C5 C4 45.9(10)
C1 Fe1 C5 C4 -121.1(7)
C2 Fe1 C6 C10 -118.8(7)
C8 Fe1 C6 C10 82.6(8)
C9 Fe1 C6 C10 40.0(7)
C3 Fe1 C6 C10 -164.8(6)
C7 Fe1 C6 C10 119.2(10)
C1 Fe1 C6 C10 -74.4(8)
C4 Fe1 C6 C10 152.5(9)
C5 Fe1 C6 C10 -26(2)
C2 Fe1 C6 C7 122.0(7)
C8 Fe1 C6 C7 -36.6(7)
C9 Fe1 C6 C7 -79.2(8)
C10 Fe1 C6 C7 -119.2(10)
C3 Fe1 C6 C7 76.0(8)
C1 Fe1 C6 C7 166.4(6)
C4 Fe1 C6 C7 33.2(13)
C5 Fe1 C6 C7 -145.0(16)
C10 C6 C7 C8 0.4(12)
Fe1 C6 C7 C8 59.5(7)
C10 C6 C7 Fe1 -59.1(7)
C2 Fe1 C7 C8 159.9(6)
C9 Fe1 C7 C8 -36.0(7)
C10 Fe1 C7 C8 -80.8(8)
C3 Fe1 C7 C8 120.4(8)
C6 Fe1 C7 C8 -118.2(11)
C1 Fe1 C7 C8 180(2)
C4 Fe1 C7 C8 77.4(8)
C5 Fe1 C7 C8 46.8(12)
C2 Fe1 C7 C6 -81.8(8)
C8 Fe1 C7 C6 118.2(11)
C9 Fe1 C7 C6 82.2(8)
C10 Fe1 C7 C6 37.4(8)
C3 Fe1 C7 C6 -121.4(8)
C1 Fe1 C7 C6 -62(3)
C4 Fe1 C7 C6 -164.3(7)
C5 Fe1 C7 C6 165.1(8)
C6 C7 C8 C9 0.7(12)
Fe1 C7 C8 C9 60.1(7)
C6 C7 C8 Fe1 -59.3(7)
C2 Fe1 C8 C7 -53.7(16)
C9 Fe1 C8 C7 121.4(12)
C10 Fe1 C8 C7 83.3(10)
C3 Fe1 C8 C7 -75.1(9)
C6 Fe1 C8 C7 39.3(9)
C1 Fe1 C8 C7 -179.8(9)
C4 Fe1 C8 C7 -115.3(9)
C5 Fe1 C8 C7 -155.0(9)
C2 Fe1 C8 C9 -175.1(10)
C10 Fe1 C8 C9 -38.2(8)
C3 Fe1 C8 C9 163.4(6)
C6 Fe1 C8 C9 -82.1(9)
C7 Fe1 C8 C9 -121.4(12)
C1 Fe1 C8 C9 58.8(11)
C4 Fe1 C8 C9 123.2(7)
C5 Fe1 C8 C9 83.6(8)
C7 C8 C9 C10 -1.6(11)
Fe1 C8 C9 C10 59.2(7)
C7 C8 C9 Fe1 -60.7(7)
C2 Fe1 C9 C8 175.1(10)
C10 Fe1 C9 C8 119.9(11)
C3 Fe1 C9 C8 -37.5(14)
C6 Fe1 C9 C8 80.7(9)
C7 Fe1 C9 C8 35.5(9)
C1 Fe1 C9 C8 -152.3(7)
C4 Fe1 C9 C8 -70.9(8)
C5 Fe1 C9 C8 -112.1(8)
C2 Fe1 C9 C10 55.3(14)
C8 Fe1 C9 C10 -119.9(11)
C3 Fe1 C9 C10 -157.3(9)
C6 Fe1 C9 C10 -39.2(8)
C7 Fe1 C9 C10 -84.4(9)
C1 Fe1 C9 C10 87.8(8)
C4 Fe1 C9 C10 169.3(7)
C5 Fe1 C9 C10 128.0(7)
C7 C6 C10 C9 -1.3(11)
Fe1 C6 C10 C9 -60.3(6)
C7 C6 C10 Fe1 59.1(7)
C8 C9 C10 C6 1.7(10)
Fe1 C9 C10 C6 61.1(7)
C8 C9 C10 Fe1 -59.4(7)
C2 Fe1 C10 C6 83.8(8)
C8 Fe1 C10 C6 -79.8(8)
C9 Fe1 C10 C6 -116.0(10)
C3 Fe1 C10 C6 38.4(14)
C7 Fe1 C10 C6 -38.2(8)
C1 Fe1 C10 C6 129.7(7)
C4 Fe1 C10 C6 -143.6(12)
C5 Fe1 C10 C6 172.7(7)
C2 Fe1 C10 C9 -160.2(6)
C8 Fe1 C10 C9 36.2(7)
C3 Fe1 C10 C9 154.3(10)
C6 Fe1 C10 C9 116.0(10)
C7 Fe1 C10 C9 77.7(8)
C1 Fe1 C10 C9 -114.4(6)
C4 Fe1 C10 C9 -27.6(15)
C5 Fe1 C10 C9 -71.3(8)
C5 C1 C11 C12 -33.7(10)
C2 C1 C11 C12 149.8(7)
Fe1 C1 C11 C12 63.8(8)
C5 C1 C11 P3 101.0(8)
C2 C1 C11 P3 -75.5(7)
Fe1 C1 C11 P3 -161.5(4)
C25 P3 C11 C1 -68.5(5)
C39 P3 C11 C1 169.6(5)
Pd1 P3 C11 C1 51.4(5)
C25 P3 C11 C12 64.0(6)
C39 P3 C11 C12 -58.0(6)
Pd1 P3 C11 C12 -176.2(5)
C2 P1 C13 F1 46.8(7)
C14 P1 C13 F1 -66.1(7)
Pd1 P1 C13 F1 162.6(5)
C2 P1 C13 F2 169.1(6)
C14 P1 C13 F2 56.2(6)
Pd1 P1 C13 F2 -75.1(6)
C2 P1 C13 F3 -72.2(6)
C14 P1 C13 F3 174.9(6)
Pd1 P1 C13 F3 43.6(7)
C2 P1 C14 F5 56.7(7)
C13 P1 C14 F5 161.2(7)
Pd1 P1 C14 F5 -70.2(7)
C2 P1 C14 F4 -64.7(7)
C13 P1 C14 F4 39.9(6)
Pd1 P1 C14 F4 168.5(4)
C2 P1 C14 F6 175.1(5)
C13 P1 C14 F6 -80.3(6)
Pd1 P1 C14 F6 48.3(7)
C23 Fe2 C15 C19 65.7(5)
C22 Fe2 C15 C19 33.6(13)
C24 Fe2 C15 C19 106.1(4)
C17 Fe2 C15 C19 -80.9(4)
C16 Fe2 C15 C19 -117.9(6)
C18 Fe2 C15 C19 -36.7(4)
C21 Fe2 C15 C19 -177.7(6)
C20 Fe2 C15 C19 148.5(4)
C23 Fe2 C15 C16 -176.4(4)
C22 Fe2 C15 C16 151.4(11)
C19 Fe2 C15 C16 117.9(6)
C24 Fe2 C15 C16 -136.1(4)
C17 Fe2 C15 C16 37.0(4)
C18 Fe2 C15 C16 81.1(4)
C21 Fe2 C15 C16 -59.8(7)
C20 Fe2 C15 C16 -93.6(4)
C23 Fe2 C15 C25 -56.4(7)
C22 Fe2 C15 C25 -88.5(13)
C19 Fe2 C15 C25 -122.1(7)
C24 Fe2 C15 C25 -16.0(6)
C17 Fe2 C15 C25 157.0(6)
C16 Fe2 C15 C25 120.0(7)
C18 Fe2 C15 C25 -158.8(6)
C21 Fe2 C15 C25 60.2(9)
C20 Fe2 C15 C25 26.5(7)
C19 C15 C16 C17 2.2(7)
C25 C15 C16 C17 -177.0(6)
Fe2 C15 C16 C17 -58.0(4)
C19 C15 C16 P2 -168.7(5)
C25 C15 C16 P2 12.1(9)
Fe2 C15 C16 P2 131.1(5)
C19 C15 C16 Fe2 60.2(4)
C25 C15 C16 Fe2 -119.0(6)
C27 P2 C16 C15 -94.6(6)
C33 P2 C16 C15 151.9(5)
Pd1 P2 C16 C15 23.6(6)
C27 P2 C16 C17 96.2(6)
C33 P2 C16 C17 -17.3(7)
Pd1 P2 C16 C17 -145.6(5)
C27 P2 C16 Fe2 -1.0(6)
C33 P2 C16 Fe2 -114.5(5)
Pd1 P2 C16 Fe2 117.1(4)
C23 Fe2 C16 C15 13.4(16)
C22 Fe2 C16 C15 -165.4(6)
C19 Fe2 C16 C15 -38.5(4)
C24 Fe2 C16 C15 64.6(5)
C17 Fe2 C16 C15 -120.9(6)
C18 Fe2 C16 C15 -81.8(4)
C21 Fe2 C16 C15 152.5(4)
C20 Fe2 C16 C15 107.4(4)
C23 Fe2 C16 C17 134.3(14)
C22 Fe2 C16 C17 -44.6(8)
C15 Fe2 C16 C17 120.9(6)
C19 Fe2 C16 C17 82.4(4)
C24 Fe2 C16 C17 -174.5(4)
C18 Fe2 C16 C17 39.0(4)
C21 Fe2 C16 C17 -86.6(5)
C20 Fe2 C16 C17 -131.8(4)
C23 Fe2 C16 P2 -103.9(14)
C22 Fe2 C16 P2 77.2(9)
C15 Fe2 C16 P2 -117.4(7)
C19 Fe2 C16 P2 -155.9(6)
C24 Fe2 C16 P2 -52.8(7)
C17 Fe2 C16 P2 121.8(7)
C18 Fe2 C16 P2 160.8(6)
C21 Fe2 C16 P2 35.1(6)
C20 Fe2 C16 P2 -10.0(6)
C15 C16 C17 C18 -2.5(7)
P2 C16 C17 C18 168.0(5)
Fe2 C16 C17 C18 -60.3(4)
C15 C16 C17 Fe2 57.8(4)
P2 C16 C17 Fe2 -131.7(5)
C23 Fe2 C17 C16 -163.8(5)
C22 Fe2 C17 C16 157.9(4)
C15 Fe2 C17 C16 -36.9(4)
C19 Fe2 C17 C16 -80.7(4)
C24 Fe2 C17 C16 35(3)
C18 Fe2 C17 C16 -117.2(6)
C21 Fe2 C17 C16 114.0(5)
C20 Fe2 C17 C16 73.8(5)
C23 Fe2 C17 C18 -46.6(7)
C22 Fe2 C17 C18 -84.9(5)
C15 Fe2 C17 C18 80.3(4)
C19 Fe2 C17 C18 36.5(4)
C24 Fe2 C17 C18 152(2)
C16 Fe2 C17 C18 117.2(6)
C21 Fe2 C17 C18 -128.8(5)
C20 Fe2 C17 C18 -169.0(4)
C16 C17 C18 C19 1.9(7)
Fe2 C17 C18 C19 -58.3(5)
C16 C17 C18 Fe2 60.3(4)
C23 Fe2 C18 C19 -85.0(5)
C22 Fe2 C18 C19 -128.3(4)
C15 Fe2 C18 C19 37.4(4)
C24 Fe2 C18 C19 -53.7(6)
C17 Fe2 C18 C19 120.6(6)
C16 Fe2 C18 C19 81.6(4)
C21 Fe2 C18 C19 -165.0(4)
C20 Fe2 C18 C19 -175.0(18)
C23 Fe2 C18 C17 154.4(4)
C22 Fe2 C18 C17 111.1(4)
C15 Fe2 C18 C17 -83.2(4)
C19 Fe2 C18 C17 -120.6(6)
C24 Fe2 C18 C17 -174.3(5)
C16 Fe2 C18 C17 -39.0(4)
C21 Fe2 C18 C17 74.4(5)
C20 Fe2 C18 C17 64(2)
C17 C18 C19 C15 -0.6(8)
Fe2 C18 C19 C15 -58.8(5)
C17 C18 C19 Fe2 58.2(5)
C16 C15 C19 C18 -0.9(7)
C25 C15 C19 C18 178.2(6)
Fe2 C15 C19 C18 59.4(5)
C16 C15 C19 Fe2 -60.4(4)
C25 C15 C19 Fe2 118.8(6)
C23 Fe2 C19 C18 108.4(4)
C22 Fe2 C19 C18 69.8(5)
C15 Fe2 C19 C18 -120.3(6)
C24 Fe2 C19 C18 149.5(4)
C17 Fe2 C19 C18 -37.4(4)
C16 Fe2 C19 C18 -81.6(4)
C21 Fe2 C19 C18 55.2(13)
C20 Fe2 C19 C18 178.6(5)
C23 Fe2 C19 C15 -131.3(4)
C22 Fe2 C19 C15 -170.0(4)
C24 Fe2 C19 C15 -90.2(4)
C17 Fe2 C19 C15 82.9(4)
C16 Fe2 C19 C15 38.7(4)
C18 Fe2 C19 C15 120.3(6)
C21 Fe2 C19 C15 175.5(11)
C20 Fe2 C19 C15 -61.1(7)
C23 Fe2 C20 C24 36.9(4)
C22 Fe2 C20 C24 81.4(5)
C15 Fe2 C20 C24 -84.2(5)
C19 Fe2 C20 C24 -43.5(7)
C17 Fe2 C20 C24 -173.2(4)
C16 Fe2 C20 C24 -129.8(4)
C18 Fe2 C20 C24 130.4(18)
C21 Fe2 C20 C24 118.8(6)
C23 Fe2 C20 C21 -81.9(5)
C22 Fe2 C20 C21 -37.3(5)
C15 Fe2 C20 C21 157.0(4)
C19 Fe2 C20 C21 -162.2(5)
C24 Fe2 C20 C21 -118.8(6)
C17 Fe2 C20 C21 68.0(6)
C16 Fe2 C20 C21 111.4(5)
C18 Fe2 C20 C21 12(2)
C24 C20 C21 C22 -0.5(8)
Fe2 C20 C21 C22 58.7(5)
C24 C20 C21 Fe2 -59.2(5)
C23 Fe2 C21 C22 -38.6(5)
C15 Fe2 C21 C22 -168.3(6)
C19 Fe2 C21 C22 18.2(14)
C24 Fe2 C21 C22 -82.0(5)
C17 Fe2 C21 C22 105.4(5)
C16 Fe2 C21 C22 150.1(5)
C18 Fe2 C21 C22 62.6(6)
C20 Fe2 C21 C22 -119.7(7)
C23 Fe2 C21 C20 81.0(5)
C22 Fe2 C21 C20 119.7(7)
C15 Fe2 C21 C20 -48.6(8)
C19 Fe2 C21 C20 137.8(12)
C24 Fe2 C21 C20 37.7(4)
C17 Fe2 C21 C20 -134.9(4)
C16 Fe2 C21 C20 -90.3(5)
C18 Fe2 C21 C20 -177.7(4)
C20 C21 C22 C23 0.0(8)
Fe2 C21 C22 C23 59.3(5)
C20 C21 C22 Fe2 -59.3(5)
C23 Fe2 C22 C21 118.4(7)
C15 Fe2 C22 C21 158.6(11)
C19 Fe2 C22 C21 -174.7(4)
C24 Fe2 C22 C21 80.9(5)
C17 Fe2 C22 C21 -92.8(5)
C16 Fe2 C22 C21 -62.0(8)
C18 Fe2 C22 C21 -135.8(5)
C20 Fe2 C22 C21 37.5(5)
C15 Fe2 C22 C23 40.2(14)
C19 Fe2 C22 C23 66.9(6)
C24 Fe2 C22 C23 -37.4(5)
C17 Fe2 C22 C23 148.9(5)
C16 Fe2 C22 C23 179.6(6)
C18 Fe2 C22 C23 105.9(5)
C21 Fe2 C22 C23 -118.4(7)
C20 Fe2 C22 C23 -80.9(5)
C21 C22 C23 C24 0.5(8)
Fe2 C22 C23 C24 60.9(5)
C21 C22 C23 Fe2 -60.4(5)
C22 Fe2 C23 C24 -118.7(7)
C15 Fe2 C23 C24 73.1(6)
C19 Fe2 C23 C24 111.0(5)
C17 Fe2 C23 C24 -176.5(5)
C16 Fe2 C23 C24 62.1(16)
C18 Fe2 C23 C24 152.3(4)
C21 Fe2 C23 C24 -80.9(5)
C20 Fe2 C23 C24 -37.0(4)
C15 Fe2 C23 C22 -168.2(5)
C19 Fe2 C23 C22 -130.3(5)
C24 Fe2 C23 C22 118.7(7)
C17 Fe2 C23 C22 -57.8(8)
C16 Fe2 C23 C22 -179.2(13)
C18 Fe2 C23 C22 -88.9(5)
C21 Fe2 C23 C22 37.9(5)
C20 Fe2 C23 C22 81.7(5)
C22 C23 C24 C20 -0.8(8)
Fe2 C23 C24 C20 59.4(5)
C22 C23 C24 Fe2 -60.2(5)
C21 C20 C24 C23 0.8(8)
Fe2 C20 C24 C23 -58.4(5)
C21 C20 C24 Fe2 59.2(5)
C22 Fe2 C24 C23 38.5(5)
C15 Fe2 C24 C23 -126.4(5)
C19 Fe2 C24 C23 -82.9(5)
C17 Fe2 C24 C23 164(2)
C16 Fe2 C24 C23 -165.0(5)
C18 Fe2 C24 C23 -48.3(7)
C21 Fe2 C24 C23 82.2(5)
C20 Fe2 C24 C23 120.2(6)
C23 Fe2 C24 C20 -120.2(6)
C22 Fe2 C24 C20 -81.7(5)
C15 Fe2 C24 C20 113.4(4)
C19 Fe2 C24 C20 156.8(4)
C17 Fe2 C24 C20 44(3)
C16 Fe2 C24 C20 74.8(5)
C18 Fe2 C24 C20 -168.5(5)
C21 Fe2 C24 C20 -38.0(5)
C19 C15 C25 C26 -14.2(9)
C16 C15 C25 C26 164.8(6)
Fe2 C15 C25 C26 75.7(7)
C19 C15 C25 P3 117.0(6)
C16 C15 C25 P3 -64.0(7)
Fe2 C15 C25 P3 -153.1(4)
C11 P3 C25 C15 -166.9(5)
C39 P3 C25 C15 -47.8(5)
Pd1 P3 C25 C15 73.0(5)
C11 P3 C25 C26 -37.9(6)
C39 P3 C25 C26 81.2(6)
Pd1 P3 C25 C26 -158.0(5)
C16 P2 C27 C32 105.4(7)
C33 P2 C27 C32 -142.0(6)
Pd1 P2 C27 C32 -20.7(7)
C16 P2 C27 C28 -69.5(6)
C33 P2 C27 C28 43.2(7)
Pd1 P2 C27 C28 164.4(5)
C32 C27 C28 C29 0.0(11)
P2 C27 C28 C29 174.8(6)
C27 C28 C29 C30 1.9(12)
C28 C29 C30 C31 -2.9(13)
C29 C30 C31 C32 1.9(13)
C28 C27 C32 C31 -0.9(12)
P2 C27 C32 C31 -175.7(6)
C30 C31 C32 C27 -0.1(12)
C16 P2 C33 C34 -40.6(7)
C27 P2 C33 C34 -154.4(6)
Pd1 P2 C33 C34 90.0(6)
C16 P2 C33 C38 144.9(6)
C27 P2 C33 C38 31.1(7)
Pd1 P2 C33 C38 -84.5(6)
C38 C33 C34 C35 -1.9(10)
P2 C33 C34 C35 -176.4(6)
C33 C34 C35 C36 0.6(11)
C34 C35 C36 C37 0.9(12)
C35 C36 C37 C38 -1.2(12)
C36 C37 C38 C33 -0.1(11)
C34 C33 C38 C37 1.6(11)
P2 C33 C38 C37 176.1(6)
C25 P3 C39 C44 -160.4(4)
C11 P3 C39 C44 -41.0(5)
Pd1 P3 C39 C44 78.1(5)
C25 P3 C39 C45 82.3(5)
C11 P3 C39 C45 -158.4(5)
Pd1 P3 C39 C45 -39.2(5)
C25 P3 C39 C40 -37.4(6)
C11 P3 C39 C40 82.0(6)
Pd1 P3 C39 C40 -158.9(4)
C44 C39 C40 C41 -59.0(8)
C45 C39 C40 C41 58.8(7)
P3 C39 C40 C41 179.1(5)
C39 C40 C41 C48 -59.6(8)
C39 C40 C41 C42 60.2(8)
C48 C41 C42 C43 58.1(8)
C40 C41 C42 C43 -62.9(8)
C41 C42 C43 C47 -58.1(8)
C41 C42 C43 C44 61.9(8)
C45 C39 C44 C43 -58.9(7)
C40 C39 C44 C43 58.7(8)
P3 C39 C44 C43 -176.8(5)
C47 C43 C44 C39 61.0(8)
C42 C43 C44 C39 -60.0(8)
C44 C39 C45 C46 59.8(8)
C40 C39 C45 C46 -59.7(7)
P3 C39 C45 C46 177.4(5)
C39 C45 C46 C48 59.9(8)
C39 C45 C46 C47 -60.8(8)
C42 C43 C47 C46 58.6(8)
C44 C43 C47 C46 -60.9(8)
C48 C46 C47 C43 -59.9(9)
C45 C46 C47 C43 60.9(8)
C45 C46 C48 C41 -58.5(8)
C47 C46 C48 C41 62.0(8)
C40 C41 C48 C46 59.2(8)
C42 C41 C48 C46 -60.8(8)
P6 Pd2 P4 C50 -47.4(3)
P5 Pd2 P4 C50 61.0(3)
Cl2 Pd2 P4 C50 137.6(3)
P6 Pd2 P4 C61 -158.3(3)
P5 Pd2 P4 C61 -49.9(3)
Cl2 Pd2 P4 C61 26.7(3)
P6 Pd2 P4 C62 81.2(3)
P5 Pd2 P4 C62 -170.4(3)
Cl2 Pd2 P4 C62 -93.8(3)
P6 Pd2 P5 C64 -1.4(3)
Cl2 Pd2 P5 C64 171.9(3)
P4 Pd2 P5 C64 -109.7(3)
P6 Pd2 P5 C75 117.9(3)
Cl2 Pd2 P5 C75 -68.9(3)
P4 Pd2 P5 C75 9.6(3)
P6 Pd2 P5 C81 -124.0(3)
Cl2 Pd2 P5 C81 49.2(3)
P4 Pd2 P5 C81 127.7(3)
P5 Pd2 P6 C73 -35.7(2)
Cl2 Pd2 P6 C73 -103.7(6)
P4 Pd2 P6 C73 120.2(2)
P5 Pd2 P6 C87 88.9(3)
Cl2 Pd2 P6 C87 20.8(6)
P4 Pd2 P6 C87 -115.3(3)
P5 Pd2 P6 C59 -153.4(2)
Cl2 Pd2 P6 C59 138.6(5)
P4 Pd2 P6 C59 2.5(3)
C57 Fe3 C49 C50 159.6(7)
C51 Fe3 C49 C50 37.6(4)
C55 Fe3 C49 C50 -75.3(6)
C58 Fe3 C49 C50 -162.2(5)
C56 Fe3 C49 C50 -27(3)
C52 Fe3 C49 C50 81.3(5)
C53 Fe3 C49 C50 118.3(6)
C54 Fe3 C49 C50 -116.2(5)
C50 Fe3 C49 C53 -118.3(6)
C57 Fe3 C49 C53 41.3(9)
C51 Fe3 C49 C53 -80.7(5)
C55 Fe3 C49 C53 166.4(6)
C58 Fe3 C49 C53 79.5(6)
C56 Fe3 C49 C53 -145(2)
C52 Fe3 C49 C53 -37.0(5)
C54 Fe3 C49 C53 125.5(5)
C50 Fe3 C49 C59 117.1(7)
C57 Fe3 C49 C59 -83.3(9)
C51 Fe3 C49 C59 154.7(7)
C55 Fe3 C49 C59 41.7(8)
C58 Fe3 C49 C59 -45.1(7)
C56 Fe3 C49 C59 90(3)
C52 Fe3 C49 C59 -161.6(7)
C53 Fe3 C49 C59 -124.6(8)
C54 Fe3 C49 C59 0.9(7)
C53 C49 C50 C51 0.5(8)
C59 C49 C50 C51 178.4(6)
Fe3 C49 C50 C51 -59.5(5)
C53 C49 C50 P4 -163.3(5)
C59 C49 C50 P4 14.6(9)
Fe3 C49 C50 P4 136.7(5)
C53 C49 C50 Fe3 60.0(5)
C59 C49 C50 Fe3 -122.1(7)
C61 P4 C50 C49 171.4(5)
C62 P4 C50 C49 -86.0(6)
Pd2 P4 C50 C49 52.1(6)
C61 P4 C50 C51 11.0(7)
C62 P4 C50 C51 113.6(7)
Pd2 P4 C50 C51 -108.3(6)
C61 P4 C50 Fe3 -94.3(7)
C62 P4 C50 Fe3 8.3(8)
Pd2 P4 C50 Fe3 146.4(6)
C57 Fe3 C50 C49 -136.2(13)
C51 Fe3 C50 C49 -120.3(6)
C55 Fe3 C50 C49 130.1(5)
C58 Fe3 C50 C49 39.3(9)
C56 Fe3 C50 C49 174.9(5)
C52 Fe3 C50 C49 -82.1(4)
C53 Fe3 C50 C49 -38.8(4)
C54 Fe3 C50 C49 85.2(5)
C57 Fe3 C50 C51 -15.9(15)
C49 Fe3 C50 C51 120.3(6)
C55 Fe3 C50 C51 -109.6(5)
C58 Fe3 C50 C51 159.6(8)
C56 Fe3 C50 C51 -64.8(6)
C52 Fe3 C50 C51 38.2(4)
C53 Fe3 C50 C51 81.5(5)
C54 Fe3 C50 C51 -154.5(5)
C57 Fe3 C50 P4 110.7(14)
C51 Fe3 C50 P4 126.6(9)
C49 Fe3 C50 P4 -113.1(8)
C55 Fe3 C50 P4 17.0(8)
C58 Fe3 C50 P4 -73.8(11)
C56 Fe3 C50 P4 61.8(9)
C52 Fe3 C50 P4 164.8(8)
C53 Fe3 C50 P4 -151.9(8)
C54 Fe3 C50 P4 -28.0(9)
C49 C50 C51 C52 -0.5(8)
P4 C50 C51 C52 161.5(6)
Fe3 C50 C51 C52 -60.2(5)
C49 C50 C51 Fe3 59.7(5)
P4 C50 C51 Fe3 -138.3(6)
C50 Fe3 C51 C52 117.9(6)
C57 Fe3 C51 C52 -67.0(6)
C49 Fe3 C51 C52 80.8(5)
C55 Fe3 C51 C52 -149.7(5)
C58 Fe3 C51 C52 -35.7(12)
C56 Fe3 C51 C52 -107.2(5)
C53 Fe3 C51 C52 36.1(5)
C54 Fe3 C51 C52 178.4(8)
C57 Fe3 C51 C50 175.0(5)
C49 Fe3 C51 C50 -37.1(4)
C55 Fe3 C51 C50 92.4(5)
C58 Fe3 C51 C50 -153.6(10)
C56 Fe3 C51 C50 134.9(5)
C52 Fe3 C51 C50 -117.9(6)
C53 Fe3 C51 C50 -81.8(5)
C54 Fe3 C51 C50 60.5(10)
C50 C51 C52 C53 0.3(8)
Fe3 C51 C52 C53 -58.6(5)
C50 C51 C52 Fe3 58.9(5)
C50 Fe3 C52 C53 82.5(5)
C57 Fe3 C52 C53 -110.1(5)
C51 Fe3 C52 C53 121.5(7)
C49 Fe3 C52 C53 38.4(4)
C55 Fe3 C52 C53 -177.0(6)
C58 Fe3 C52 C53 -71.9(6)
C56 Fe3 C52 C53 -150.4(5)
C54 Fe3 C52 C53 -56.2(14)
C50 Fe3 C52 C51 -39.0(5)
C57 Fe3 C52 C51 128.4(5)
C49 Fe3 C52 C51 -83.2(5)
C55 Fe3 C52 C51 61.4(8)
C58 Fe3 C52 C51 166.6(5)
C56 Fe3 C52 C51 88.0(5)
C53 Fe3 C52 C51 -121.5(7)
C54 Fe3 C52 C51 -177.7(12)
C51 C52 C53 C49 0.0(8)
Fe3 C52 C53 C49 -57.8(5)
C51 C52 C53 Fe3 57.8(5)
C50 C49 C53 C52 -0.3(8)
C59 C49 C53 C52 -178.1(7)
Fe3 C49 C53 C52 58.6(5)
C50 C49 C53 Fe3 -58.9(5)
C59 C49 C53 Fe3 123.3(7)
C50 Fe3 C53 C52 -81.2(5)
C57 Fe3 C53 C52 82.4(6)
C51 Fe3 C53 C52 -36.6(5)
C49 Fe3 C53 C52 -119.5(7)
C55 Fe3 C53 C52 172.0(18)
C58 Fe3 C53 C52 124.3(5)
C56 Fe3 C53 C52 52.1(8)
C54 Fe3 C53 C52 162.5(5)
C50 Fe3 C53 C49 38.2(4)
C57 Fe3 C53 C49 -158.1(5)
C51 Fe3 C53 C49 82.9(5)
C55 Fe3 C53 C49 -69(2)
C58 Fe3 C53 C49 -116.3(5)
C56 Fe3 C53 C49 171.5(6)
C52 Fe3 C53 C49 119.5(7)
C54 Fe3 C53 C49 -78.0(6)
C50 Fe3 C54 C55 88.4(6)
C57 Fe3 C54 C55 -80.9(6)
C51 Fe3 C54 C55 44.8(11)
C49 Fe3 C54 C55 133.0(5)
C58 Fe3 C54 C55 -118.9(8)
C56 Fe3 C54 C55 -37.9(6)
C52 Fe3 C54 C55 -138.9(12)
C53 Fe3 C54 C55 177.3(5)
C50 Fe3 C54 C58 -152.7(5)
C57 Fe3 C54 C58 38.0(6)
C51 Fe3 C54 C58 163.7(8)
C49 Fe3 C54 C58 -108.1(5)
C55 Fe3 C54 C58 118.9(8)
C56 Fe3 C54 C58 81.0(6)
C52 Fe3 C54 C58 -20.0(15)
C53 Fe3 C54 C58 -63.8(7)
C58 C54 C55 C56 1.2(9)
Fe3 C54 C55 C56 59.4(6)
C58 C54 C55 Fe3 -58.1(6)
C50 Fe3 C55 C54 -113.9(5)
C57 Fe3 C55 C54 82.5(6)
C51 Fe3 C55 C54 -160.3(5)
C49 Fe3 C55 C54 -70.1(7)
C58 Fe3 C55 C54 38.8(6)
C56 Fe3 C55 C54 119.6(8)
C52 Fe3 C55 C54 158.2(7)
C53 Fe3 C55 C54 -11(2)
C50 Fe3 C55 C56 126.5(6)
C57 Fe3 C55 C56 -37.1(6)
C51 Fe3 C55 C56 80.1(6)
C49 Fe3 C55 C56 170.3(5)
C58 Fe3 C55 C56 -80.7(6)
C52 Fe3 C55 C56 38.6(10)
C53 Fe3 C55 C56 -130.9(18)
C54 Fe3 C55 C56 -119.6(8)
C54 C55 C56 C57 -1.0(10)
Fe3 C55 C56 C57 59.0(7)
C54 C55 C56 Fe3 -60.0(6)
C50 Fe3 C56 C57 162.0(6)
C51 Fe3 C56 C57 123.3(6)
C49 Fe3 C56 C57 -175(2)
C55 Fe3 C56 C57 -119.2(9)
C58 Fe3 C56 C57 -36.7(6)
C52 Fe3 C56 C57 80.5(7)
C53 Fe3 C56 C57 46.8(10)
C54 Fe3 C56 C57 -82.0(7)
C50 Fe3 C56 C55 -78.7(7)
C57 Fe3 C56 C55 119.2(9)
C51 Fe3 C56 C55 -117.4(6)
C49 Fe3 C56 C55 -56(3)
C58 Fe3 C56 C55 82.5(7)
C52 Fe3 C56 C55 -160.3(6)
C53 Fe3 C56 C55 166.0(6)
C54 Fe3 C56 C55 37.2(6)
C55 C56 C57 C58 0.3(11)
Fe3 C56 C57 C58 59.2(6)
C55 C56 C57 Fe3 -58.9(6)
C50 Fe3 C57 C56 -61.8(16)
C51 Fe3 C57 C56 -74.4(7)
C49 Fe3 C57 C56 178.5(6)
C55 Fe3 C57 C56 38.2(7)
C58 Fe3 C57 C56 121.1(9)
C52 Fe3 C57 C56 -112.3(7)
C53 Fe3 C57 C56 -153.2(6)
C54 Fe3 C57 C56 81.7(7)
C50 Fe3 C57 C58 177.1(12)
C51 Fe3 C57 C58 164.5(5)
C49 Fe3 C57 C58 57.4(10)
C55 Fe3 C57 C58 -82.9(7)
C56 Fe3 C57 C58 -121.1(9)
C52 Fe3 C57 C58 126.6(6)
C53 Fe3 C57 C58 85.7(6)
C54 Fe3 C57 C58 -39.4(6)
C56 C57 C58 C54 0.5(10)
Fe3 C57 C58 C54 59.9(6)
C56 C57 C58 Fe3 -59.4(7)
C55 C54 C58 C57 -1.0(9)
Fe3 C54 C58 C57 -59.6(6)
C55 C54 C58 Fe3 58.6(6)
C50 Fe3 C58 C57 -178.2(7)
C51 Fe3 C58 C57 -41.8(13)
C49 Fe3 C58 C57 -150.2(6)
C55 Fe3 C58 C57 80.5(7)
C56 Fe3 C58 C57 36.2(6)
C52 Fe3 C58 C57 -68.6(7)
C53 Fe3 C58 C57 -107.8(6)
C54 Fe3 C58 C57 117.9(8)
C50 Fe3 C58 C54 63.9(10)
C57 Fe3 C58 C54 -117.9(8)
C51 Fe3 C58 C54 -159.7(9)
C49 Fe3 C58 C54 91.9(6)
C55 Fe3 C58 C54 -37.4(6)
C56 Fe3 C58 C54 -81.7(6)
C52 Fe3 C58 C54 173.5(5)
C53 Fe3 C58 C54 134.3(6)
C50 C49 C59 C60 149.2(7)
C53 C49 C59 C60 -33.3(10)
Fe3 C49 C59 C60 61.2(8)
C50 C49 C59 P6 -76.1(7)
C53 C49 C59 P6 101.4(7)
Fe3 C49 C59 P6 -164.2(4)
C73 P6 C59 C49 -65.7(5)
C87 P6 C59 C49 172.4(4)
Pd2 P6 C59 C49 53.3(5)
C73 P6 C59 C60 65.9(6)
C87 P6 C59 C60 -55.9(6)
Pd2 P6 C59 C60 -175.0(5)
C50 P4 C61 F7 -70.3(6)
C62 P4 C61 F7 178.1(5)
Pd2 P4 C61 F7 42.7(6)
C50 P4 C61 F8 49.5(6)
C62 P4 C61 F8 -62.1(6)
Pd2 P4 C61 F8 162.5(4)
C50 P4 C61 F9 169.5(5)
C62 P4 C61 F9 57.9(5)
Pd2 P4 C61 F9 -77.5(5)
C50 P4 C62 F11 52.7(6)
C61 P4 C62 F11 158.2(6)
Pd2 P4 C62 F11 -74.3(6)
C50 P4 C62 F12 -70.2(6)
C61 P4 C62 F12 35.3(6)
Pd2 P4 C62 F12 162.8(4)
C50 P4 C62 F10 171.3(5)
C61 P4 C62 F10 -83.2(6)
Pd2 P4 C62 F10 44.3(6)
C72 Fe4 C63 C67 64.0(6)
C71 Fe4 C63 C67 32.1(12)
C64 Fe4 C63 C67 -118.6(6)
C68 Fe4 C63 C67 104.0(5)
C65 Fe4 C63 C67 -80.9(4)
C66 Fe4 C63 C67 -37.9(4)
C70 Fe4 C63 C67 178.9(6)
C69 Fe4 C63 C67 146.3(4)
C72 Fe4 C63 C64 -177.4(5)
C71 Fe4 C63 C64 150.7(10)
C68 Fe4 C63 C64 -137.5(4)
C65 Fe4 C63 C64 37.7(4)
C66 Fe4 C63 C64 80.7(4)
C70 Fe4 C63 C64 -62.5(7)
C67 Fe4 C63 C64 118.6(6)
C69 Fe4 C63 C64 -95.2(4)
C72 Fe4 C63 C73 -57.3(7)
C71 Fe4 C63 C73 -89.2(12)
C64 Fe4 C63 C73 120.1(7)
C68 Fe4 C63 C73 -17.3(6)
C65 Fe4 C63 C73 157.8(6)
C66 Fe4 C63 C73 -159.2(6)
C70 Fe4 C63 C73 57.6(9)
C67 Fe4 C63 C73 -121.3(7)
C69 Fe4 C63 C73 25.0(7)
C67 C63 C64 C65 2.3(8)
C73 C63 C64 C65 -176.8(6)
Fe4 C63 C64 C65 -58.9(5)
C67 C63 C64 P5 -166.6(5)
C73 C63 C64 P5 14.3(10)
Fe4 C63 C64 P5 132.2(6)
C67 C63 C64 Fe4 61.2(5)
C73 C63 C64 Fe4 -117.9(7)
C75 P5 C64 C63 -101.0(6)
C81 P5 C64 C63 146.7(6)
Pd2 P5 C64 C63 18.1(7)
C75 P5 C64 C65 92.0(7)
C81 P5 C64 C65 -20.4(7)
Pd2 P5 C64 C65 -148.9(5)
C75 P5 C64 Fe4 -5.7(6)
C81 P5 C64 Fe4 -118.0(5)
Pd2 P5 C64 Fe4 113.4(5)
C72 Fe4 C64 C63 9.3(17)
C71 Fe4 C64 C63 -163.8(6)
C68 Fe4 C64 C63 62.7(6)
C65 Fe4 C64 C63 -119.7(6)
C66 Fe4 C64 C63 -81.8(5)
C70 Fe4 C64 C63 152.3(4)
C67 Fe4 C64 C63 -38.0(4)
C69 Fe4 C64 C63 106.8(4)
C63 Fe4 C64 C65 119.7(6)
C72 Fe4 C64 C65 129.0(15)
C71 Fe4 C64 C65 -44.1(8)
C68 Fe4 C64 C65 -177.6(5)
C66 Fe4 C64 C65 37.9(5)
C70 Fe4 C64 C65 -88.0(5)
C67 Fe4 C64 C65 81.7(5)
C69 Fe4 C64 C65 -133.5(4)
C63 Fe4 C64 P5 -119.6(7)
C72 Fe4 C64 P5 -110.2(15)
C71 Fe4 C64 P5 76.7(9)
C68 Fe4 C64 P5 -56.8(7)
C65 Fe4 C64 P5 120.7(7)
C66 Fe4 C64 P5 158.6(6)
C70 Fe4 C64 P5 32.7(7)
C67 Fe4 C64 P5 -157.6(6)
C69 Fe4 C64 P5 -12.8(6)
C63 C64 C65 C66 -2.3(8)
P5 C64 C65 C66 166.7(5)
Fe4 C64 C65 C66 -60.2(5)
C63 C64 C65 Fe4 57.9(5)
P5 C64 C65 Fe4 -133.1(6)
C63 Fe4 C65 C66 80.1(5)
C72 Fe4 C65 C66 -43.9(8)
C71 Fe4 C65 C66 -83.7(5)
C64 Fe4 C65 C66 117.9(6)
C68 Fe4 C65 C66 136(3)
C70 Fe4 C65 C66 -128.1(5)
C67 Fe4 C65 C66 36.3(5)
C69 Fe4 C65 C66 -168.7(5)
C63 Fe4 C65 C64 -37.8(4)
C72 Fe4 C65 C64 -161.8(6)
C71 Fe4 C65 C64 158.4(4)
C68 Fe4 C65 C64 18(4)
C66 Fe4 C65 C64 -117.9(6)
C70 Fe4 C65 C64 114.0(5)
C67 Fe4 C65 C64 -81.6(4)
C69 Fe4 C65 C64 73.4(6)
C64 C65 C66 C67 1.4(8)
Fe4 C65 C66 C67 -58.1(5)
C64 C65 C66 Fe4 59.4(5)
C63 Fe4 C66 C65 -83.8(5)
C72 Fe4 C66 C65 155.1(5)
C71 Fe4 C66 C65 111.7(5)
C64 Fe4 C66 C65 -39.0(4)
C68 Fe4 C66 C65 -173.4(5)
C70 Fe4 C66 C65 75.5(6)
C67 Fe4 C66 C65 -122.0(6)
C69 Fe4 C66 C65 70(2)
C63 Fe4 C66 C67 38.2(4)
C72 Fe4 C66 C67 -82.9(5)
C71 Fe4 C66 C67 -126.4(5)
C64 Fe4 C66 C67 83.0(4)
C68 Fe4 C66 C67 -51.4(7)
C65 Fe4 C66 C67 122.0(6)
C70 Fe4 C66 C67 -162.5(5)
C69 Fe4 C66 C67 -168(2)
C64 C63 C67 C66 -1.5(8)
C73 C63 C67 C66 177.6(7)
Fe4 C63 C67 C66 59.2(5)
C64 C63 C67 Fe4 -60.7(5)
C73 C63 C67 Fe4 118.4(7)
C65 C66 C67 C63 0.1(8)
Fe4 C66 C67 C63 -58.1(5)
C65 C66 C67 Fe4 58.2(5)
C72 Fe4 C67 C63 -131.7(4)
C71 Fe4 C67 C63 -169.8(4)
C64 Fe4 C67 C63 38.5(4)
C68 Fe4 C67 C63 -91.1(5)
C65 Fe4 C67 C63 82.9(4)
C66 Fe4 C67 C63 118.7(6)
C70 Fe4 C67 C63 -178.1(10)
C69 Fe4 C67 C63 -64.5(7)
C63 Fe4 C67 C66 -118.7(6)
C72 Fe4 C67 C66 109.6(5)
C71 Fe4 C67 C66 71.6(5)
C64 Fe4 C67 C66 -80.2(4)
C68 Fe4 C67 C66 150.2(4)
C65 Fe4 C67 C66 -35.8(4)
C70 Fe4 C67 C66 63.2(13)
C69 Fe4 C67 C66 176.8(5)
C63 Fe4 C68 C72 -125.6(5)
C71 Fe4 C68 C72 38.2(5)
C64 Fe4 C68 C72 -163.6(5)
C65 Fe4 C68 C72 180(100)
C66 Fe4 C68 C72 -49.2(8)
C70 Fe4 C68 C72 81.8(6)
C67 Fe4 C68 C72 -82.4(6)
C69 Fe4 C68 C72 119.4(7)
C63 Fe4 C68 C69 115.0(4)
C72 Fe4 C68 C69 -119.4(7)
C71 Fe4 C68 C69 -81.2(5)
C64 Fe4 C68 C69 77.0(6)
C65 Fe4 C68 C69 61(3)
C66 Fe4 C68 C69 -168.6(5)
C70 Fe4 C68 C69 -37.6(5)
C67 Fe4 C68 C69 158.2(4)
C72 C68 C69 C70 0.2(8)
Fe4 C68 C69 C70 58.9(5)
C72 C68 C69 Fe4 -58.8(5)
C63 Fe4 C69 C68 -82.4(5)
C72 Fe4 C69 C68 37.2(5)
C71 Fe4 C69 C68 82.1(5)
C64 Fe4 C69 C68 -128.8(5)
C65 Fe4 C69 C68 -172.8(5)
C66 Fe4 C69 C68 126(2)
C70 Fe4 C69 C68 119.2(7)
C67 Fe4 C69 C68 -39.9(7)
C63 Fe4 C69 C70 158.4(4)
C72 Fe4 C69 C70 -82.1(5)
C71 Fe4 C69 C70 -37.2(5)
C64 Fe4 C69 C70 112.0(5)
C68 Fe4 C69 C70 -119.2(7)
C65 Fe4 C69 C70 68.0(6)
C66 Fe4 C69 C70 6(2)
C67 Fe4 C69 C70 -159.1(5)
C68 C69 C70 C71 -0.3(8)
Fe4 C69 C70 C71 58.6(5)
C68 C69 C70 Fe4 -58.8(5)
C63 Fe4 C70 C71 -166.7(6)
C72 Fe4 C70 C71 -39.2(5)
C64 Fe4 C70 C71 149.3(4)
C68 Fe4 C70 C71 -82.4(5)
C65 Fe4 C70 C71 103.7(5)
C66 Fe4 C70 C71 61.2(6)
C67 Fe4 C70 C71 10.5(13)
C69 Fe4 C70 C71 -120.0(6)
C63 Fe4 C70 C69 -46.7(8)
C72 Fe4 C70 C69 80.8(5)
C71 Fe4 C70 C69 120.0(6)
C64 Fe4 C70 C69 -90.7(5)
C68 Fe4 C70 C69 37.6(5)
C65 Fe4 C70 C69 -136.3(5)
C66 Fe4 C70 C69 -178.8(5)
C67 Fe4 C70 C69 130.5(11)
C69 C70 C71 C72 0.3(8)
Fe4 C70 C71 C72 59.6(5)
C69 C70 C71 Fe4 -59.3(5)
C63 Fe4 C71 C70 158.0(10)
C72 Fe4 C71 C70 117.7(7)
C64 Fe4 C71 C70 -64.7(8)
C68 Fe4 C71 C70 80.8(5)
C65 Fe4 C71 C70 -95.3(5)
C66 Fe4 C71 C70 -136.9(4)
C67 Fe4 C71 C70 -176.8(4)
C69 Fe4 C71 C70 37.2(4)
C63 Fe4 C71 C72 40.3(13)
C64 Fe4 C71 C72 177.6(6)
C68 Fe4 C71 C72 -36.8(6)
C65 Fe4 C71 C72 147.0(5)
C66 Fe4 C71 C72 105.4(6)
C70 Fe4 C71 C72 -117.7(7)
C67 Fe4 C71 C72 65.6(6)
C69 Fe4 C71 C72 -80.5(6)
C69 C68 C72 C71 0.0(9)
Fe4 C68 C72 C71 -59.6(5)
C69 C68 C72 Fe4 59.7(5)
C70 C71 C72 C68 -0.2(9)
Fe4 C71 C72 C68 60.5(5)
C70 C71 C72 Fe4 -60.7(5)
C63 Fe4 C72 C68 73.0(6)
C71 Fe4 C72 C68 -119.6(8)
C64 Fe4 C72 C68 65.4(17)
C65 Fe4 C72 C68 180.0(6)
C66 Fe4 C72 C68 151.3(5)
C70 Fe4 C72 C68 -81.4(6)
C67 Fe4 C72 C68 110.0(5)
C69 Fe4 C72 C68 -37.6(5)
C63 Fe4 C72 C71 -167.4(5)
C64 Fe4 C72 C71 -175.0(13)
C68 Fe4 C72 C71 119.6(8)
C65 Fe4 C72 C71 -60.4(8)
C66 Fe4 C72 C71 -89.2(6)
C70 Fe4 C72 C71 38.2(5)
C67 Fe4 C72 C71 -130.5(5)
C69 Fe4 C72 C71 81.9(5)
C67 C63 C73 C74 -11.9(10)
C64 C63 C73 C74 167.1(6)
Fe4 C63 C73 C74 78.3(7)
C67 C63 C73 P6 118.3(7)
C64 C63 C73 P6 -62.7(8)
Fe4 C63 C73 P6 -151.4(4)
C87 P6 C73 C63 -51.7(5)
C59 P6 C73 C63 -170.1(5)
Pd2 P6 C73 C63 70.8(5)
C87 P6 C73 C74 75.3(6)
C59 P6 C73 C74 -43.0(6)
Pd2 P6 C73 C74 -162.1(5)
C64 P5 C75 C80 110.4(7)
C81 P5 C75 C80 -139.2(7)
Pd2 P5 C75 C80 -15.3(8)
C64 P5 C75 C76 -64.2(6)
C81 P5 C75 C76 46.2(6)
Pd2 P5 C75 C76 170.1(5)
C80 C75 C76 C77 3.1(12)
P5 C75 C76 C77 177.8(6)
C75 C76 C77 C78 -2.3(13)
C76 C77 C78 C79 0.7(16)
C77 C78 C79 C80 0.1(16)
C76 C75 C80 C79 -2.3(14)
P5 C75 C80 C79 -176.8(8)
C78 C79 C80 C75 0.7(16)
C64 P5 C81 C82 136.0(6)
C75 P5 C81 C82 23.5(6)
Pd2 P5 C81 C82 -94.6(5)
C64 P5 C81 C86 -44.7(6)
C75 P5 C81 C86 -157.2(5)
Pd2 P5 C81 C86 84.7(5)
C86 C81 C82 C83 4.3(10)
P5 C81 C82 C83 -176.4(5)
C81 C82 C83 C84 -4.6(11)
C82 C83 C84 C85 3.0(12)
C83 C84 C85 C86 -1.0(11)
C84 C85 C86 C81 0.8(11)
C82 C81 C86 C85 -2.4(10)
P5 C81 C86 C85 178.3(6)
C73 P6 C87 C88 -39.7(6)
C59 P6 C87 C88 78.6(6)
Pd2 P6 C87 C88 -162.3(5)
C73 P6 C87 C92 80.4(5)
C59 P6 C87 C92 -161.3(5)
Pd2 P6 C87 C92 -42.2(5)
C73 P6 C87 C93 -162.0(4)
C59 P6 C87 C93 -43.8(5)
Pd2 P6 C87 C93 75.4(5)
C92 C87 C88 C89 60.0(8)
C93 C87 C88 C89 -59.4(8)
P6 C87 C88 C89 -179.9(5)
C87 C88 C89 C90 -61.1(9)
C87 C88 C89 C95 59.4(8)
C95 C89 C90 C91 -59.9(8)
C88 C89 C90 C91 60.9(9)
C89 C90 C91 C96 60.2(8)
C89 C90 C91 C92 -59.3(8)
C88 C87 C92 C91 -61.1(7)
C93 C87 C92 C91 59.4(7)
P6 C87 C92 C91 175.9(5)
C96 C91 C92 C87 -59.4(8)
C90 C91 C92 C87 59.8(8)
C88 C87 C93 C94 60.4(8)
C92 C87 C93 C94 -58.6(7)
P6 C87 C93 C94 -175.8(5)
C87 C93 C94 C96 59.3(8)
C87 C93 C94 C95 -60.3(8)
C96 C94 C95 C89 -59.9(8)
C93 C94 C95 C89 61.3(9)
C90 C89 C95 C94 60.2(9)
C88 C89 C95 C94 -61.4(8)
C95 C94 C96 C91 60.2(8)
C93 C94 C96 C91 -59.3(9)
C90 C91 C96 C94 -59.9(8)
C92 C91 C96 C94 58.6(8)
